data_7061210
loop_
_publ_author_name
'Lin, Rong-Yan'
'Shi, Yan-Ru'
'Hou, Yu-Hui'
'Xia, Wen-Sheng'
'Weng, Wei-Zheng'
'Zhou, Zhao-Hui'

_publ_section_title
;
 Highly water-soluble dimeric and trimeric lanthanide carbonates with
 ethylenediaminetetraacetates as precursors of catalysts for the oxidative
 coupling reaction of methane
;
_journal_issue 8
_journal_name_full 'New Journal of Chemistry'
_journal_page_first 3707
_journal_page_last 3715
_journal_paper_doi 10.1039/D1NJ05608E
_journal_volume 46
_journal_year 2022
_chemical_formula_moiety 'C31 H47 K5 La3 N6 O40, 2.5[H2O], 1[H2O]'
_chemical_formula_sum 'C31 H54 K5 La3 N6 O43.5'
_chemical_formula_weight 1819.03
_space_group_crystal_system monoclinic
_space_group_IT_number 14
_space_group_name_Hall '-P 2yn'
_space_group_name_H-M_alt 'P 1 21/n 1'
_atom_sites_solution_hydrogens mixed
_atom_sites_solution_primary dual
_audit_creation_date 2021-10-12
_audit_creation_method
;
Olex2 1.3
(compiled 2020.06.28 svn.raecde09e for OlexSys, GUI svn.r6132)
;
_audit_update_record
;
2021-10-13 deposited with the CCDC.	2022-01-18 downloaded from the CCDC.
;
_cell_angle_alpha 90
_cell_angle_beta 104.899(5)
_cell_angle_gamma 90
_cell_formula_units_Z 4
_cell_length_a 18.3281(10)
_cell_length_b 15.3082(6)
_cell_length_c 23.6676(11)
_cell_measurement_reflns_used 3055
_cell_measurement_temperature 173.00(14)
_cell_measurement_theta_max 27.3420
_cell_measurement_theta_min 3.6580
_cell_volume 6417.2(5)
_computing_cell_refinement
;
CrysAlisPro, Agilent Technologies,
Version 1.171.36.24 (release 03-12-2012 CrysAlis171 .NET)
(compiled Dec  3 2012,18:21:49)
;
_computing_data_collection
;
CrysAlisPro, Agilent Technologies,
Version 1.171.36.24 (release 03-12-2012 CrysAlis171 .NET)
(compiled Dec  3 2012,18:21:49)
;
_computing_data_reduction
;
CrysAlisPro, Agilent Technologies,
Version 1.171.36.24 (release 03-12-2012 CrysAlis171 .NET)
(compiled Dec  3 2012,18:21:49)
;
_computing_molecular_graphics 'Olex2 1.3 (Dolomanov et al., 2009)'
_computing_publication_material 'Olex2 1.3 (Dolomanov et al., 2009)'
_computing_structure_refinement 'SHELXL 2018/3 (Sheldrick, 2015)'
_computing_structure_solution 'SHELXT  (Sheldrick, 2015)'
_diffrn_ambient_temperature 173.00(14)
_diffrn_detector_area_resol_mean 16.1903
_diffrn_measured_fraction_theta_full 0.985
_diffrn_measured_fraction_theta_max 0.846
_diffrn_measurement_details
;
#__ type_ start__ end____ width___ exp.time_
  1 omega  -93.00  -16.00   1.0000   15.0000
omega____ theta____ kappa____ phi______ frames
    -      -20.6309  -38.0000   60.0000 77

#__ type_ start__ end____ width___ exp.time_
  2 omega -103.00  -34.00   1.0000   15.0000
omega____ theta____ kappa____ phi______ frames
    -      -20.6309  178.0000  -90.0000 69

#__ type_ start__ end____ width___ exp.time_
  3 omega  -78.00    9.00   1.0000   15.0000
omega____ theta____ kappa____ phi______ frames
    -      -20.6309  -70.0000  178.0000 87

#__ type_ start__ end____ width___ exp.time_
  4 omega   57.00   82.00   1.0000   15.0000
omega____ theta____ kappa____ phi______ frames
    -       21.8809   57.0000  150.0000 25

#__ type_ start__ end____ width___ exp.time_
  5 omega   20.00   47.00   1.0000   15.0000
omega____ theta____ kappa____ phi______ frames
    -       21.8809   57.0000 -120.0000 27

#__ type_ start__ end____ width___ exp.time_
  6 omega    6.00   35.00   1.0000   15.0000
omega____ theta____ kappa____ phi______ frames
    -       21.8809  -99.0000  -90.0000 29
;
_diffrn_measurement_device_type 'Xcalibur, Sapphire3, Gemini ultra'
_diffrn_measurement_method '\w scans'
_diffrn_orient_matrix_UB_11 -0.0359025000
_diffrn_orient_matrix_UB_12 -0.0147949000
_diffrn_orient_matrix_UB_13 0.0020301000
_diffrn_orient_matrix_UB_21 0.0022672000
_diffrn_orient_matrix_UB_22 0.0279620000
_diffrn_orient_matrix_UB_23 0.0242947000
_diffrn_orient_matrix_UB_31 -0.0175709000
_diffrn_orient_matrix_UB_32 0.0338662000
_diffrn_orient_matrix_UB_33 -0.0191692000
_diffrn_radiation_monochromator graphite
_diffrn_radiation_type 'Mo K\a'
_diffrn_radiation_wavelength 0.71073
_diffrn_reflns_av_R_equivalents 0.0695
_diffrn_reflns_av_unetI/netI 0.1002
_diffrn_reflns_Laue_measured_fraction_full 0.985
_diffrn_reflns_Laue_measured_fraction_max 0.846
_diffrn_reflns_limit_h_max 19
_diffrn_reflns_limit_h_min -23
_diffrn_reflns_limit_k_max 16
_diffrn_reflns_limit_k_min -20
_diffrn_reflns_limit_l_max 31
_diffrn_reflns_limit_l_min -30
_diffrn_reflns_number 35831
_diffrn_reflns_point_group_measured_fraction_full 0.985
_diffrn_reflns_point_group_measured_fraction_max 0.846
_diffrn_reflns_theta_full 25.242
_diffrn_reflns_theta_max 29.139
_diffrn_reflns_theta_min 3.119
_diffrn_source 'Enhance (Mo) X-ray Source'
_exptl_absorpt_coefficient_mu 2.392
_exptl_absorpt_correction_T_max 1.00000
_exptl_absorpt_correction_T_min 0.83907
_exptl_absorpt_correction_type multi-scan
_exptl_absorpt_process_details
;
CrysAlisPro, Agilent Technologies,
Version 1.171.36.24 (release 03-12-2012 CrysAlis171 .NET)
(compiled Dec  3 2012,18:21:49)
Empirical absorption correction using spherical harmonics,
 implemented in SCALE3 ABSPACK scaling algorithm.
;
_exptl_crystal_colour 'clear light colourless'
_exptl_crystal_colour_lustre clear
_exptl_crystal_colour_modifier light
_exptl_crystal_colour_primary colourless
_exptl_crystal_density_diffrn 1.883
_exptl_crystal_description block
_exptl_crystal_F_000 3584
_exptl_crystal_size_max 0.2
_exptl_crystal_size_mid 0.1
_exptl_crystal_size_min 0.1
_refine_diff_density_max 1.989
_refine_diff_density_min -2.162
_refine_diff_density_rms 0.192
_refine_ls_extinction_method none
_refine_ls_goodness_of_fit_ref 1.032
_refine_ls_hydrogen_treatment mixed
_refine_ls_matrix_type full
_refine_ls_number_parameters 802
_refine_ls_number_reflns 14603
_refine_ls_number_restraints 548
_refine_ls_restrained_S_all 6.882
_refine_ls_R_factor_all 0.0993
_refine_ls_R_factor_gt 0.0665
_refine_ls_shift/su_max 0.004
_refine_ls_shift/su_mean 0.000
_refine_ls_structure_factor_coef Fsqd
_refine_ls_weighting_details 'w=1/[\s^2^(Fo^2^)+(0.0391P)^2^+38.1613P] where P=(Fo^2^+2Fc^2^)/3'
_refine_ls_weighting_scheme calc
_refine_ls_wR_factor_gt 0.1290
_refine_ls_wR_factor_ref 0.1438
_reflns_Friedel_coverage 0.000
_reflns_number_gt 10531
_reflns_number_total 14603
_reflns_threshold_expression 'I > 2\s(I)'
_cod_data_source_file d1nj05608e2.cif
_cod_data_source_block exp_2197
_cod_depositor_comments 'Adding full bibliography for 7061206--7061210.cif.'
_cod_original_formula_sum 'C31 H54 K5 La3 N6 O43.50'
_cod_database_code 7061210
_shelx_shelxl_version_number 2018/3
_shelx_space_group_comment
;
The symmetry employed for this shelxl refinement is uniquely defined
by the following loop, which should always be used as a source of
symmetry information in preference to the above space-group names.
They are only intended as comments.
;
_shelx_estimated_absorpt_t_max 0.796
_shelx_estimated_absorpt_t_min 0.646
_reflns_odcompleteness_completeness 97.71
_reflns_odcompleteness_iscentric 1
_reflns_odcompleteness_theta 26.32
_olex2_refinement_description
;
1. Fixed Uiso
 At 1.2 times of:
  All C(H) groups, H11W of O17, All C(H,H) groups
 At 1.5 times of:
  All O(H,H) groups, H3W of O3W
2. Restrained distances
 H29A-O11_$1
 1.95 with sigma of 0.02
 H29B-O10_$2
 1.95 with sigma of 0.02
 H7WA-O16
 1.85 with sigma of 0.02
 H11W-O17
 0.85 with sigma of 0.02
 H11W-O27
 1.85 with sigma of 0.02
 K5-H7WA \\sim K5-H7WB
 with sigma of 0.02
 K3-H5WA \\sim K3-H5WB
 with sigma of 0.02
 La3-H29A \\sim La3-H29B
 with sigma of 0.02
3. Uiso/Uaniso restraints and constraints
O1 \\sim O22 \\sim O2 \\sim O6 \\sim O21 \\sim O3 \\sim O12 \\sim O8 \\sim O23
\\sim O20 \\sim O14 \\sim O16 \\sim O18 \\sim O24 \\sim O4 \\sim O13 \\sim O10
\\sim O26 \\sim O15 \\sim O7 \\sim O30 \\sim O9 \\sim O3W \\sim O28 \\sim O19
\\sim O5 \\sim O2W \\sim O7W \\sim O29 \\sim O11 \\sim O31 \\sim O6W \\sim O4W
\\sim O27 \\sim O5W \\sim O25 \\sim O1W \\sim O8W \\sim O10W \\sim O9W \\sim
O11W \\sim O17: within 3.8A with sigma of 0.01 and sigma for terminal atoms of
0.02 within 3.8A
Uanis(O25) \\sim Ueq: with sigma of 0.05 and sigma for terminal atoms of 0.1
Uanis(O11W) \\sim Ueq: with sigma of 0.007 and sigma for terminal atoms of 0.014
Uanis(C14) = Uanis(C16)
Uanis(C5) = Uanis(C2)
4. Others
 Fixed Sof: K6(0.5) O8W(0.5) O9W(0.5) O11W(0.5) O17(0.5)
5.a Riding coordinates:
 O2W(H2WA,H2WB), O7W(H7WA,H7WB), O29(H29A,H29B)
5.b Free rotating group:
 O5W(H5WA,H5WB)
5.c Rotating group:
 O3W(H3W), O28(H28A,H28B)
5.d Ternary CH refined with riding coordinates:
 C8(H8A), C13(H13), C16(H16A)
5.e Secondary CH2 refined with riding coordinates:
 C4(H4A,H4B), C5(H5A,H5B), C6(H6A,H6B), C11(H11A,H11B), C12(H12A,H12B),
 C17(H17A,H17B), C18(H18A,H18B), C20(H20A,H20B), C22(H22A,H22B), C24(H24A,H24B),
  C26(H26A,H26B), C28(H28C,H28D), C30(H30A,H30B), C31(H31A,H31B)
;
_smtbx_masks_void_probe_radius 1.2
_smtbx_masks_void_truncation_radius 1.2
_olex2_submission_special_instructions 'No special instructions were received'

loop_
_space_group_symop_operation_xyz
'x, y, z'
'-x+1/2, y+1/2, -z+1/2'
'-x, -y, -z'
'x-1/2, -y-1/2, z-1/2'

loop_
_atom_site_label
_atom_site_type_symbol
_atom_site_fract_x
_atom_site_fract_y
_atom_site_fract_z
_atom_site_U_iso_or_equiv
_atom_site_adp_type
_atom_site_occupancy
_atom_site_site_symmetry_order
_atom_site_calc_flag
_atom_site_refinement_flags_posn
_atom_site_refinement_flags_adp
_atom_site_refinement_flags_occupancy
_atom_site_disorder_assembly
_atom_site_disorder_group
La1 La 0.74759(2) 0.08644(3) 0.41803(2) 0.01240(10) Uani 1 1 d . . . . .
La2 La 0.75644(2) 0.42551(3) 0.42712(2) 0.01273(10) Uani 1 1 d . . . . .
La3 La 0.51120(3) 0.25825(3) 0.39296(2) 0.01648(11) Uani 1 1 d D . . . .
K1 K 0.92714(10) 0.25009(11) 0.46893(8) 0.0211(4) Uani 1 1 d . . . . .
K2 K 0.69707(10) 0.76245(10) 0.20756(7) 0.0196(4) Uani 1 1 d . . . . .
K3 K 0.99516(11) 0.38287(13) 0.25826(8) 0.0301(4) Uani 1 1 d D . . . .
K4 K 0.500000 0.500000 0.500000 0.0543(10) Uani 1 2 d S . P A .
K5 K 0.42683(14) 0.65675(16) 0.30913(11) 0.0490(6) Uani 1 1 d D . . . .
O1 O 0.7700(3) 0.2545(3) 0.4361(2) 0.0186(10) Uani 1 1 d . U . . .
O22 O 0.6127(3) 0.1601(3) 0.3686(2) 0.0178(10) Uani 1 1 d . U . . .
O2 O 0.7275(3) 0.1791(3) 0.5007(2) 0.0215(11) Uani 1 1 d . U . . .
O6 O 0.8542(3) 0.1306(3) 0.3704(2) 0.0177(10) Uani 1 1 d . U . . .
O21 O 0.6198(3) 0.3540(3) 0.3753(2) 0.0192(10) Uani 1 1 d . U . . .
O3 O 0.7255(3) 0.3250(3) 0.5026(2) 0.0214(11) Uani 1 1 d . U . . .
O12 O 0.8624(3) 0.3763(3) 0.3821(2) 0.0190(11) Uani 1 1 d . U . . .
O8 O 0.6740(3) -0.0317(3) 0.3536(2) 0.0186(11) Uani 1 1 d . U . . .
O23 O 0.6896(3) 0.1484(3) 0.3109(2) 0.0202(11) Uani 1 1 d . U . . .
O20 O 0.6974(3) 0.3774(3) 0.3183(2) 0.0199(11) Uani 1 1 d . U . . .
O14 O 0.8770(3) 0.4042(3) 0.5068(2) 0.0212(11) Uani 1 1 d . U . . .
O16 O 0.6957(3) 0.5577(4) 0.3680(2) 0.0225(11) Uani 1 1 d D U . . .
O18 O 0.6609(3) 0.4950(4) 0.4743(2) 0.0249(12) Uani 1 1 d . U . . .
O24 O 0.4335(3) 0.1376(4) 0.3372(2) 0.0248(12) Uani 1 1 d . U . . .
O4 O 0.8738(3) 0.0914(3) 0.4925(2) 0.0239(12) Uani 1 1 d . U . . .
O13 O 0.9768(3) 0.3881(4) 0.3683(3) 0.0284(13) Uani 1 1 d . U . . .
O10 O 0.6535(3) 0.0218(3) 0.4675(2) 0.0194(11) Uani 1 1 d . U . . .
O26 O 0.4676(3) 0.4120(4) 0.3910(2) 0.0238(12) Uani 1 1 d . U . . .
O15 O 0.9098(3) 0.3909(4) 0.6043(2) 0.0267(13) Uani 1 1 d . U . . .
N1 N 0.5213(3) 0.2677(4) 0.2783(2) 0.0129(13) Uani 1 1 d . . . . .
O7 O 0.9610(3) 0.1052(4) 0.3451(3) 0.0278(13) Uani 1 1 d . U . . .
O30 O 0.5752(4) 0.3232(4) 0.4941(3) 0.0325(13) Uani 1 1 d . U . . .
O9 O 0.6575(3) -0.1018(4) 0.2682(3) 0.0332(15) Uani 1 1 d . U . . .
O3W O 1.0443(3) 0.2370(4) 0.4070(3) 0.0297(14) Uani 1 1 d . U . . .
H3W H 1.029644 0.202332 0.373502 0.045 Uiso 1 1 d R U . . .
O28 O 0.4056(3) 0.2424(3) 0.4420(2) 0.0235(12) Uani 1 1 d . U . . .
H28A H 0.409640 0.281576 0.469291 0.035 Uiso 1 1 d R U . . .
H28B H 0.409850 0.193186 0.461011 0.035 Uiso 1 1 d R U . . .
O19 O 0.6100(3) 0.6175(4) 0.4969(3) 0.0298(14) Uani 1 1 d . U . . .
O5 O 0.9191(3) 0.0928(4) 0.5895(2) 0.0300(14) Uani 1 1 d . U . . .
N2 N 0.8043(4) 0.5555(4) 0.5076(3) 0.0200(15) Uani 1 1 d . . . . .
O2W O 0.9971(3) 0.2466(4) 0.5874(3) 0.0312(14) Uani 1 1 d . U . . .
H2WA H 0.981349 0.202639 0.603006 0.047 Uiso 1 1 d R U . . .
H2WB H 0.982809 0.290659 0.603956 0.047 Uiso 1 1 d R U . . .
N3 N 0.3775(4) 0.3040(4) 0.3147(3) 0.0166(14) Uani 1 1 d . . . . .
N4 N 0.8261(4) -0.0431(4) 0.3780(3) 0.0168(14) Uani 1 1 d . . . . .
N5 N 0.7908(4) -0.0552(4) 0.4925(3) 0.0182(14) Uani 1 1 d . . . . .
N6 N 0.8495(4) 0.5520(4) 0.3962(3) 0.0155(13) Uani 1 1 d . . . . .
C1 C 0.7409(4) 0.2529(5) 0.4808(3) 0.0152(15) Uani 1 1 d . . . . .
O7W O 0.5405(3) 0.5453(4) 0.3429(3) 0.0414(16) Uani 1 1 d . U . . .
H7WA H 0.587376 0.557416 0.351233 0.062 Uiso 1 1 d DR U . . .
H7WB H 0.538296 0.496446 0.359443 0.062 Uiso 1 1 d DR U . . .
C2 C 0.6264(4) 0.1646(5) 0.3182(3) 0.0179(12) Uani 1 1 d . . . . .
O29 O 0.5354(4) 0.1294(4) 0.4598(3) 0.0373(15) Uani 1 1 d . U . . .
H29A H 0.501342 0.097604 0.467724 0.056 Uiso 1 1 d DR U . . .
H29B H 0.576602 0.106134 0.478384 0.056 Uiso 1 1 d DR U . . .
C3 C 0.6329(5) 0.3582(4) 0.3249(3) 0.0154(16) Uani 1 1 d . . . . .
O11 O 0.6054(4) -0.0837(4) 0.5135(3) 0.0485(19) Uani 1 1 d . U . . .
C4 C 0.9231(4) 0.5149(5) 0.3969(4) 0.0185(17) Uani 1 1 d . . . . .
H4A H 0.956238 0.521415 0.435892 0.022 Uiso 1 1 calc R U . . .
H4B H 0.944820 0.547975 0.370284 0.022 Uiso 1 1 calc R U . . .
C5 C 0.5606(4) 0.1878(5) 0.2676(3) 0.0179(12) Uani 1 1 d . . . . .
H5A H 0.578668 0.196074 0.232881 0.021 Uiso 1 1 calc R U . . .
H5B H 0.525090 0.139618 0.260237 0.021 Uiso 1 1 calc R U . . .
O31 O 0.6938(4) 0.6536(5) 0.2970(3) 0.0482(17) Uani 1 1 d . U . . .
O6W O 0.5464(4) 0.7092(5) 0.2532(3) 0.0456(17) Uani 1 1 d . U . . .
C6 C 0.8296(4) -0.1270(5) 0.4105(3) 0.0188(17) Uani 1 1 d . . . . .
H6A H 0.867520 -0.164646 0.401330 0.023 Uiso 1 1 calc R U . . .
H6B H 0.781208 -0.156518 0.398392 0.023 Uiso 1 1 calc R U . . .
O4W O 1.1271(4) 0.3074(5) 0.2528(3) 0.0496(19) Uani 1 1 d . U . . .
C7 C 0.6973(5) -0.0655(5) 0.3117(3) 0.0206(17) Uani 1 1 d . . . . .
O27 O 0.3820(4) 0.5163(4) 0.3814(3) 0.0361(15) Uani 1 1 d D U . . .
C8 C 0.5685(5) 0.3437(6) 0.2721(3) 0.0210(18) Uani 1 1 d . . . . .
H8A H 0.594432 0.322581 0.243283 0.025 Uiso 1 1 calc R U . . .
C9 C 0.9203(4) 0.4207(5) 0.3801(3) 0.0179(16) Uani 1 1 d . . . . .
O5W O 1.0726(4) 0.5286(5) 0.2905(3) 0.0455(18) Uani 1 1 d G U . . .
H5WA H 1.080167 0.545391 0.325686 0.068 Uiso 1 1 d DG U . . .
H5WB H 1.115201 0.534326 0.282738 0.068 Uiso 1 1 d DG U . . .
C10 C 0.7263(5) 0.5985(5) 0.3332(4) 0.0247(19) Uani 1 1 d . . . . .
C11 C 0.7420(5) 0.6159(5) 0.5093(3) 0.0214(18) Uani 1 1 d . . . . .
H11A H 0.742114 0.663919 0.482552 0.026 Uiso 1 1 calc R U . . .
H11B H 0.750568 0.640004 0.548331 0.026 Uiso 1 1 calc R U . . .
C12 C 0.9024(4) -0.0145(5) 0.3781(4) 0.0200(17) Uani 1 1 d . . . . .
H12A H 0.920518 -0.049409 0.350263 0.024 Uiso 1 1 calc R U . . .
H12B H 0.935918 -0.024480 0.416539 0.024 Uiso 1 1 calc R U . . .
C13 C 0.8247(5) -0.0140(5) 0.5496(3) 0.0234(18) Uani 1 1 d . . . . .
H13 H 0.780856 0.019242 0.554209 0.028 Uiso 1 1 calc R U . . .
C14 C 0.4460(5) 0.2738(6) 0.2375(3) 0.0194(12) Uani 1 1 d . . . . .
C15 C 0.9055(5) 0.0810(5) 0.3625(3) 0.0195(17) Uani 1 1 d . . . . .
C16 C 0.3955(5) 0.3374(5) 0.2601(3) 0.0194(12) Uani 1 1 d . . . . .
H16A H 0.347413 0.322763 0.232341 0.023 Uiso 1 1 calc R U . . .
O25 O 0.3274(4) 0.0781(5) 0.2826(4) 0.067(3) Uani 1 1 d . U . . .
C17 C 0.3433(5) 0.3775(5) 0.3393(4) 0.0221(18) Uani 1 1 d . . . . .
H17A H 0.314822 0.354633 0.365433 0.027 Uiso 1 1 calc R U . . .
H17B H 0.308337 0.408169 0.307850 0.027 Uiso 1 1 calc R U . . .
C18 C 0.8694(5) 0.6054(5) 0.4977(4) 0.0228(18) Uani 1 1 d . . . . .
H18A H 0.914814 0.570196 0.509725 0.027 Uiso 1 1 calc R U . . .
H18B H 0.876778 0.657816 0.521492 0.027 Uiso 1 1 calc R U . . .
C19 C 0.6567(5) -0.0519(5) 0.4927(3) 0.0210(18) Uani 1 1 d . . . . .
C20 C 0.8570(5) 0.6304(5) 0.4340(4) 0.0245(19) Uani 1 1 d . . . . .
H20A H 0.811555 0.665532 0.421941 0.029 Uiso 1 1 calc R U . . .
H20B H 0.899151 0.665412 0.429364 0.029 Uiso 1 1 calc R U . . .
C21 C 0.8771(5) 0.0630(5) 0.5435(4) 0.0227(18) Uani 1 1 d . . . . .
C22 C 0.7817(4) -0.0559(5) 0.3171(3) 0.0189(17) Uani 1 1 d . . . . .
H22A H 0.799661 -0.107750 0.301410 0.023 Uiso 1 1 calc R U . . .
H22B H 0.789653 -0.006377 0.293832 0.023 Uiso 1 1 calc R U . . .
C23 C 0.6658(5) 0.5720(5) 0.4929(3) 0.0208(17) Uani 1 1 d . . . . .
C24 C 0.7269(5) -0.1090(5) 0.4971(4) 0.0218(18) Uani 1 1 d . . . . .
H24A H 0.739431 -0.139721 0.534216 0.026 Uiso 1 1 calc R U . . .
H24B H 0.716359 -0.152142 0.466049 0.026 Uiso 1 1 calc R U . . .
C25 C 0.3657(6) 0.1412(6) 0.3079(4) 0.032(2) Uani 1 1 d . . . . .
C26 C 0.8079(5) 0.5757(5) 0.3364(3) 0.0232(18) Uani 1 1 d . . . . .
H26A H 0.809386 0.527222 0.310294 0.028 Uiso 1 1 calc R U . . .
H26B H 0.832295 0.625365 0.323429 0.028 Uiso 1 1 calc R U . . .
C27 C 0.8750(5) 0.4275(5) 0.5573(4) 0.0220(18) Uani 1 1 d . . . . .
C28 C 0.3259(5) 0.2284(5) 0.3024(4) 0.0241(18) Uani 1 1 d . . . . .
H28C H 0.293673 0.233977 0.262999 0.029 Uiso 1 1 calc R U . . .
H28D H 0.293716 0.229620 0.329121 0.029 Uiso 1 1 calc R U . . .
C29 C 0.4019(5) 0.4409(5) 0.3725(3) 0.0222(18) Uani 1 1 d . . . . .
C30 C 0.8490(5) -0.1104(5) 0.4763(4) 0.0219(18) Uani 1 1 d . . . . .
H30A H 0.852698 -0.165813 0.496753 0.026 Uiso 1 1 calc R U . . .
H30B H 0.897646 -0.081610 0.488379 0.026 Uiso 1 1 calc R U . . .
C31 C 0.8269(5) 0.5066(6) 0.5627(3) 0.0265(19) Uani 1 1 d . . . . .
H31A H 0.782052 0.487345 0.573830 0.032 Uiso 1 1 calc R U . . .
H31B H 0.855199 0.544665 0.593336 0.032 Uiso 1 1 calc R U . . .
K6 K 0.9413(3) 0.0073(4) 0.6913(3) 0.0661(16) Uani 0.5 1 d . . P . .
O1W O 0.8281(4) -0.0930(5) 0.7079(3) 0.054(2) Uani 1 1 d . . . . .
O8W O 0.4979(8) 0.7144(10) 0.4154(5) 0.043(3) Uani 0.5 1 d . U P A .
O10W O 0.9845(5) 0.4753(5) 0.1557(4) 0.066(2) Uani 1 1 d . U . . .
O9W O 0.9528(11) 0.3847(13) 0.1384(9) 0.087(5) Uani 0.5 1 d . U P . .
O11W O 0.2769(10) 0.6359(11) 0.3316(6) 0.046(4) Uani 0.5 1 d . U P A 1
H14A H 0.453(4) 0.290(4) 0.201(3) 0.008(18) Uiso 1 1 d . . . . .
H8B H 0.538(4) 0.381(5) 0.270(3) 0.002(19) Uiso 1 1 d . . . . .
H16B H 0.423(4) 0.390(4) 0.271(3) 0.002(17) Uiso 1 1 d . . . . .
H14B H 0.426(4) 0.222(5) 0.235(3) 0.01(2) Uiso 1 1 d . . . . .
O17 O 0.2809(11) 0.6549(11) 0.3674(9) 0.067(4) Uani 0.5 1 d D U P A 2
H11W H 0.311(5) 0.609(5) 0.368(5) 0.081 Uiso 1 1 d D U . . .

loop_
_atom_site_aniso_label
_atom_site_aniso_U_11
_atom_site_aniso_U_22
_atom_site_aniso_U_33
_atom_site_aniso_U_23
_atom_site_aniso_U_13
_atom_site_aniso_U_12
La1 0.0133(2) 0.0105(2) 0.0152(2) 0.00091(16) 0.00679(17) 0.00044(16)
La2 0.0136(2) 0.0116(2) 0.0147(2) -0.00123(16) 0.00680(17) -0.00212(17)
La3 0.0171(2) 0.0180(2) 0.0166(2) -0.00005(17) 0.00853(18) -0.00025(18)
K1 0.0167(9) 0.0202(9) 0.0275(9) 0.0015(7) 0.0076(7) 0.0003(7)
K2 0.0252(10) 0.0156(8) 0.0191(8) -0.0001(6) 0.0077(7) 0.0001(7)
K3 0.0294(12) 0.0329(11) 0.0310(10) 0.0010(8) 0.0129(9) -0.0043(8)
K4 0.076(3) 0.056(2) 0.0344(17) -0.0186(15) 0.0220(18) -0.044(2)
K5 0.0430(16) 0.0529(15) 0.0513(15) 0.0133(12) 0.0127(12) 0.0075(11)
O1 0.021(2) 0.017(2) 0.020(2) -0.0007(18) 0.0107(18) -0.0001(19)
O22 0.017(2) 0.017(2) 0.021(2) 0.0018(19) 0.0082(19) 0.0014(19)
O2 0.027(3) 0.017(2) 0.024(2) 0.0017(19) 0.013(2) -0.003(2)
O6 0.017(3) 0.016(2) 0.022(2) 0.0012(19) 0.009(2) 0.002(2)
O21 0.018(2) 0.025(2) 0.017(2) -0.0037(19) 0.0081(19) -0.0010(19)
O3 0.030(3) 0.016(2) 0.023(2) -0.0018(19) 0.015(2) -0.003(2)
O12 0.020(3) 0.020(2) 0.019(2) -0.003(2) 0.008(2) -0.002(2)
O8 0.011(3) 0.022(3) 0.025(3) -0.008(2) 0.008(2) -0.001(2)
O23 0.014(3) 0.027(3) 0.019(2) 0.001(2) 0.004(2) 0.003(2)
O20 0.015(3) 0.028(3) 0.019(2) 0.000(2) 0.008(2) -0.003(2)
O14 0.025(3) 0.018(3) 0.023(3) -0.001(2) 0.009(2) 0.003(2)
O16 0.012(3) 0.027(3) 0.030(3) 0.010(2) 0.008(2) -0.001(2)
O18 0.024(3) 0.023(3) 0.032(3) -0.005(2) 0.016(2) -0.001(2)
O24 0.027(3) 0.023(3) 0.025(3) -0.006(2) 0.007(2) -0.004(2)
O4 0.026(3) 0.018(3) 0.027(3) 0.006(2) 0.006(2) -0.005(2)
O13 0.023(3) 0.030(3) 0.038(3) -0.003(3) 0.018(3) 0.005(2)
O10 0.018(3) 0.016(2) 0.029(3) 0.004(2) 0.015(2) -0.002(2)
O26 0.020(3) 0.026(3) 0.027(3) -0.004(2) 0.010(2) 0.003(2)
O15 0.029(3) 0.028(3) 0.020(3) 0.009(2) 0.001(3) 0.007(3)
N1 0.013(3) 0.017(3) 0.008(3) -0.004(2) 0.001(2) -0.002(2)
O7 0.024(3) 0.028(3) 0.039(3) 0.001(3) 0.020(3) -0.004(2)
O30 0.030(3) 0.042(3) 0.028(3) -0.006(2) 0.011(2) -0.003(2)
O9 0.018(3) 0.042(4) 0.039(3) -0.027(3) 0.006(3) -0.009(3)
O3W 0.029(3) 0.032(3) 0.026(3) -0.003(3) 0.003(3) -0.004(3)
O28 0.024(3) 0.019(3) 0.035(3) 0.001(2) 0.019(3) -0.003(2)
O19 0.023(3) 0.031(3) 0.039(3) -0.009(3) 0.015(3) 0.004(3)
O5 0.030(3) 0.027(3) 0.028(3) 0.004(2) 0.000(3) -0.009(3)
N2 0.021(4) 0.019(3) 0.021(3) -0.005(3) 0.009(3) -0.003(3)
O2W 0.028(3) 0.027(3) 0.036(3) 0.001(3) 0.005(3) -0.007(3)
N3 0.013(4) 0.014(3) 0.024(3) -0.002(3) 0.009(3) 0.001(3)
N4 0.016(4) 0.011(3) 0.027(4) -0.002(3) 0.012(3) -0.001(3)
N5 0.020(4) 0.011(3) 0.026(4) 0.004(3) 0.009(3) -0.001(3)
N6 0.011(3) 0.015(3) 0.022(3) 0.003(3) 0.008(3) -0.004(3)
C1 0.011(4) 0.016(4) 0.018(4) 0.002(3) 0.003(3) -0.002(3)
O7W 0.021(3) 0.042(3) 0.059(4) 0.030(3) 0.007(3) 0.004(3)
C2 0.014(3) 0.021(3) 0.021(3) -0.003(2) 0.009(2) 0.004(2)
O29 0.029(3) 0.043(3) 0.046(4) 0.021(3) 0.022(3) 0.011(3)
C3 0.024(5) 0.005(3) 0.017(4) -0.001(3) 0.005(3) -0.002(3)
O11 0.044(4) 0.034(4) 0.082(5) 0.032(4) 0.044(4) 0.014(3)
C4 0.009(4) 0.020(4) 0.030(4) 0.003(3) 0.011(3) 0.001(3)
C5 0.014(3) 0.021(3) 0.021(3) -0.003(2) 0.009(2) 0.004(2)
O31 0.033(4) 0.059(4) 0.054(4) 0.038(3) 0.013(3) 0.016(3)
O6W 0.036(4) 0.045(4) 0.058(4) 0.011(3) 0.016(3) 0.011(3)
C6 0.017(4) 0.009(4) 0.033(5) -0.002(3) 0.010(4) 0.004(3)
O4W 0.042(5) 0.043(4) 0.062(5) -0.003(4) 0.011(4) 0.003(3)
C7 0.020(5) 0.020(4) 0.025(4) -0.002(3) 0.013(4) -0.001(3)
O27 0.036(4) 0.031(3) 0.040(3) -0.005(3) 0.007(3) 0.008(3)
C8 0.022(5) 0.026(5) 0.017(4) 0.006(3) 0.008(4) -0.004(4)
C9 0.016(4) 0.024(4) 0.014(4) 0.005(3) 0.004(3) 0.000(3)
O5W 0.063(5) 0.044(4) 0.026(3) -0.001(3) 0.004(3) -0.011(4)
C10 0.023(5) 0.029(5) 0.025(4) 0.007(4) 0.011(4) 0.003(4)
C11 0.030(5) 0.014(4) 0.024(4) -0.006(3) 0.014(4) -0.001(3)
C12 0.016(5) 0.020(4) 0.025(4) 0.001(3) 0.008(4) 0.004(3)
C13 0.025(5) 0.019(4) 0.026(4) -0.004(3) 0.007(4) -0.008(3)
C14 0.014(3) 0.030(3) 0.014(3) -0.003(2) 0.003(2) -0.002(2)
C15 0.019(4) 0.016(4) 0.026(4) -0.007(3) 0.010(3) -0.002(3)
C16 0.014(3) 0.030(3) 0.014(3) -0.003(2) 0.003(2) -0.002(2)
O25 0.043(5) 0.035(4) 0.108(7) -0.037(4) -0.006(4) -0.011(4)
C17 0.017(5) 0.026(4) 0.025(4) -0.005(3) 0.009(4) 0.007(3)
C18 0.017(5) 0.018(4) 0.031(5) -0.008(3) 0.002(4) -0.003(3)
C19 0.025(5) 0.017(4) 0.025(4) 0.002(3) 0.013(4) 0.000(3)
C20 0.022(5) 0.011(4) 0.040(5) -0.004(3) 0.008(4) -0.008(3)
C21 0.019(5) 0.023(4) 0.026(4) 0.010(3) 0.007(4) 0.004(3)
C22 0.020(5) 0.021(4) 0.018(4) -0.008(3) 0.010(3) -0.003(3)
C23 0.027(5) 0.015(4) 0.025(4) 0.002(3) 0.015(4) -0.002(3)
C24 0.024(5) 0.015(4) 0.028(4) 0.003(3) 0.009(4) -0.001(3)
C25 0.031(6) 0.032(5) 0.040(5) -0.013(4) 0.020(5) -0.005(4)
C26 0.017(4) 0.026(4) 0.029(4) 0.010(4) 0.010(4) 0.004(3)
C27 0.019(5) 0.020(4) 0.028(4) -0.006(3) 0.008(4) -0.008(3)
C28 0.016(4) 0.027(5) 0.030(5) -0.005(4) 0.007(4) -0.004(3)
C29 0.031(5) 0.017(4) 0.021(4) 0.006(3) 0.010(4) 0.000(3)
C30 0.017(5) 0.016(4) 0.033(5) 0.002(3) 0.007(4) -0.001(3)
C31 0.028(5) 0.031(5) 0.017(4) 0.001(3) 0.000(4) 0.002(4)
K6 0.066(4) 0.071(4) 0.065(4) -0.006(3) 0.024(3) 0.007(3)
O1W 0.039(5) 0.064(5) 0.062(5) -0.010(4) 0.022(4) 0.001(4)
O8W 0.035(7) 0.079(8) 0.015(5) 0.009(5) 0.009(5) 0.021(6)
O10W 0.064(6) 0.057(5) 0.075(5) 0.001(4) 0.016(4) 0.009(4)
O9W 0.079(9) 0.081(9) 0.099(9) 0.001(8) 0.018(8) 0.015(8)
O11W 0.057(8) 0.046(7) 0.037(7) -0.003(6) 0.014(7) 0.013(6)
O17 0.062(10) 0.060(9) 0.085(11) 0.015(9) 0.029(9) 0.020(8)

loop_
_atom_type_symbol
_atom_type_description
_atom_type_scat_dispersion_real
_atom_type_scat_dispersion_imag
_atom_type_scat_source
C C 0.0033 0.0016 'International Tables Vol C Tables 4.2.6.8 and 6.1.1.4'
H H 0.0000 0.0000 'International Tables Vol C Tables 4.2.6.8 and 6.1.1.4'
K K 0.2009 0.2494 'International Tables Vol C Tables 4.2.6.8 and 6.1.1.4'
La La -0.2871 2.4523 'International Tables Vol C Tables 4.2.6.8 and 6.1.1.4'
N N 0.0061 0.0033 'International Tables Vol C Tables 4.2.6.8 and 6.1.1.4'
O O 0.0106 0.0060 'International Tables Vol C Tables 4.2.6.8 and 6.1.1.4'

loop_
_geom_angle_atom_site_label_1
_geom_angle_atom_site_label_2
_geom_angle_atom_site_label_3
_geom_angle
_geom_angle_site_symmetry_1
_geom_angle_site_symmetry_3
_geom_angle_publ_flag
O1 La1 O22 75.44(16) . . ?
O1 La1 O23 79.25(16) . . ?
O1 La1 N4 133.45(17) . . ?
O1 La1 N5 130.93(18) . . ?
O1 La1 C1 26.03(17) . . ?
O1 La1 C2 78.09(19) . . ?
O22 La1 N4 130.79(18) . . ?
O22 La1 N5 132.99(17) . . ?
O22 La1 C1 72.95(18) . . ?
O22 La1 C2 24.92(17) . . ?
O2 La1 O1 50.91(15) . . ?
O2 La1 O22 78.51(17) . . ?
O2 La1 O6 118.03(17) . . ?
O2 La1 O8 135.35(17) . . ?
O2 La1 O23 115.94(17) . . ?
O2 La1 O4 74.43(18) . . ?
O2 La1 O10 66.81(17) . . ?
O2 La1 N4 149.90(19) . . ?
O2 La1 N5 91.23(18) . . ?
O2 La1 C1 25.13(17) . . ?
O2 La1 C2 99.14(19) . . ?
O6 La1 O1 73.16(15) . . ?
O6 La1 O22 114.40(16) . . ?
O6 La1 O23 69.66(16) . . ?
O6 La1 N4 61.21(17) . . ?
O6 La1 N5 110.91(17) . . ?
O6 La1 C1 97.34(18) . . ?
O6 La1 C2 92.35(18) . . ?
O8 La1 O1 147.04(17) . . ?
O8 La1 O22 75.46(16) . . ?
O8 La1 O6 105.66(16) . . ?
O8 La1 O23 70.00(17) . . ?
O8 La1 O4 134.09(17) . . ?
O8 La1 O10 71.13(17) . . ?
O8 La1 N4 61.41(18) . . ?
O8 La1 N5 81.08(18) . . ?
O8 La1 C1 146.50(18) . . ?
O8 La1 C2 69.00(19) . . ?
O23 La1 O22 48.67(15) . . ?
O23 La1 N4 92.58(18) . . ?
O23 La1 N5 149.53(18) . . ?
O23 La1 C1 96.52(18) . . ?
O23 La1 C2 23.91(17) . . ?
O4 La1 O1 77.26(17) . . ?
O4 La1 O22 149.84(17) . . ?
O4 La1 O6 68.71(17) . . ?
O4 La1 O23 136.50(17) . . ?
O4 La1 N4 78.21(19) . . ?
O4 La1 N5 61.30(18) . . ?
O4 La1 C1 76.90(19) . . ?
O4 La1 C2 152.40(19) . . ?
O10 La1 O1 113.98(16) . . ?
O10 La1 O22 72.87(16) . . ?
O10 La1 O6 171.47(16) . . ?
O10 La1 O23 115.41(17) . . ?
O10 La1 O4 107.51(18) . . ?
O10 La1 N4 110.89(17) . . ?
O10 La1 N5 61.09(18) . . ?
O10 La1 C1 89.01(18) . . ?
O10 La1 C2 93.74(19) . . ?
N4 La1 N5 64.37(18) . . ?
N4 La1 C1 151.89(19) . . ?
N4 La1 C2 110.94(19) . . ?
N5 La1 C1 113.22(19) . . ?
N5 La1 C2 146.3(2) . . ?
C1 La1 C2 86.3(2) . . ?
O1 La2 O21 72.13(16) . . ?
O1 La2 N2 131.24(18) . . ?
O1 La2 N6 131.11(17) . . ?
O1 La2 C1 25.94(17) . . ?
O1 La2 C3 76.29(18) . . ?
O21 La2 N2 134.39(18) . . ?
O21 La2 N6 135.48(17) . . ?
O21 La2 C1 69.93(18) . . ?
O21 La2 C3 24.88(17) . . ?
O3 La2 O1 51.10(15) . . ?
O3 La2 O21 74.10(17) . . ?
O3 La2 O12 116.54(17) . . ?
O3 La2 O20 114.27(17) . . ?
O3 La2 O14 72.93(18) . . ?
O3 La2 O16 136.52(17) . . ?
O3 La2 O18 68.84(17) . . ?
O3 La2 N2 92.31(18) . . ?
O3 La2 N6 150.17(18) . . ?
O3 La2 C1 25.22(18) . . ?
O3 La2 C3 95.74(18) . . ?
O12 La2 O1 70.99(16) . . ?
O12 La2 O21 113.80(16) . . ?
O12 La2 O20 71.00(17) . . ?
O12 La2 N2 111.23(18) . . ?
O12 La2 N6 61.05(17) . . ?
O12 La2 C1 94.75(18) . . ?
O12 La2 C3 93.36(19) . . ?
O20 La2 O1 78.88(16) . . ?
O20 La2 O21 49.20(15) . . ?
O20 La2 N2 149.62(18) . . ?
O20 La2 N6 93.57(17) . . ?
O20 La2 C1 96.27(18) . . ?
O20 La2 C3 24.50(17) . . ?
O14 La2 O1 76.41(17) . . ?
O14 La2 O21 144.14(17) . . ?
O14 La2 O12 70.20(17) . . ?
O14 La2 O20 138.96(17) . . ?
O14 La2 O16 133.35(17) . . ?
O14 La2 O18 107.14(18) . . ?
O14 La2 N2 60.85(18) . . ?
O14 La2 N6 79.06(18) . . ?
O14 La2 C1 74.24(19) . . ?
O14 La2 C3 151.55(18) . . ?
O16 La2 O1 148.52(17) . . ?
O16 La2 O21 81.41(17) . . ?
O16 La2 O12 106.04(17) . . ?
O16 La2 O20 70.89(17) . . ?
O16 La2 N2 79.76(19) . . ?
O16 La2 N6 61.07(17) . . ?
O16 La2 C1 149.67(19) . . ?
O16 La2 C3 72.58(18) . . ?
O18 La2 O1 116.25(16) . . ?
O18 La2 O21 73.02(17) . . ?
O18 La2 O12 171.90(17) . . ?
O18 La2 O20 113.08(18) . . ?
O18 La2 O16 69.90(17) . . ?
O18 La2 N2 61.55(19) . . ?
O18 La2 N6 111.14(18) . . ?
O18 La2 C1 91.78(19) . . ?
O18 La2 C3 92.04(19) . . ?
N2 La2 N6 64.63(18) . . ?
N2 La2 C1 113.35(19) . . ?
N2 La2 C3 147.2(2) . . ?
N6 La2 C1 149.01(19) . . ?
N6 La2 C3 113.93(19) . . ?
C1 La2 C3 84.58(19) . . ?
O22 La3 K4 138.12(12) . . ?
O22 La3 O21 70.37(16) . . ?
O22 La3 N1 64.93(17) . . ?
O22 La3 O30 104.55(18) . . ?
O22 La3 N3 124.60(17) . . ?
O21 La3 K4 76.98(11) . . ?
O21 La3 N1 64.23(17) . . ?
O21 La3 N3 109.60(17) . . ?
O24 La3 K4 143.25(13) . . ?
O24 La3 O22 78.23(18) . . ?
O24 La3 O21 133.77(17) . . ?
O24 La3 N1 72.10(17) . . ?
O24 La3 O30 146.99(19) . . ?
O24 La3 O28 76.70(18) . . ?
O24 La3 N3 62.86(19) . . ?
O24 La3 O29 74.6(2) . . ?
O26 La3 K4 34.24(13) . . ?
O26 La3 O22 142.96(17) . . ?
O26 La3 O21 73.58(17) . . ?
O26 La3 O24 123.72(19) . . ?
O26 La3 N1 91.96(17) . . ?
O26 La3 O30 73.70(19) . . ?
O26 La3 O28 79.50(18) . . ?
O26 La3 N3 61.32(18) . . ?
O26 La3 O29 139.92(19) . . ?
N1 La3 K4 122.04(12) . . ?
O30 La3 K4 40.47(14) . . ?
O30 La3 O21 75.34(17) . . ?
O30 La3 N1 139.50(18) . . ?
O30 La3 N3 129.76(19) . . ?
O28 La3 K4 70.63(13) . . ?
O28 La3 O22 137.38(17) . . ?
O28 La3 O21 147.61(17) . . ?
O28 La3 N1 135.31(19) . . ?
O28 La3 O30 80.13(19) . . ?
O28 La3 N3 71.16(18) . . ?
N3 La3 K4 90.46(12) . . ?
N3 La3 N1 66.43(18) . . ?
O29 La3 K4 108.53(15) . . ?
O29 La3 O22 70.09(17) . . ?
O29 La3 O21 122.04(19) . . ?
O29 La3 N1 128.06(19) . . ?
O29 La3 O30 75.6(2) . . ?
O29 La3 O28 70.32(19) . . ?
O29 La3 N3 127.5(2) . . ?
La1 K1 K2 62.88(3) . 2_645 ?
La2 K1 La1 79.66(3) . . ?
La2 K1 K2 62.71(3) . 2_645 ?
O1 K1 La1 39.78(11) . . ?
O1 K1 La2 40.26(11) . . ?
O1 K1 K2 57.73(11) . 2_645 ?
O1 K1 O6 64.83(15) . . ?
O1 K1 O12 64.73(15) . . ?
O1 K1 O3W 135.01(17) . . ?
O1 K1 C1 20.13(15) . . ?
O1 K1 C9 86.37(18) . . ?
O6 K1 La1 39.41(10) . . ?
O6 K1 La2 93.01(11) . . ?
O6 K1 K2 40.24(10) . 2_645 ?
O6 K1 C1 79.66(16) . . ?
O6 K1 C9 92.90(17) . . ?
O12 K1 La1 92.80(12) . . ?
O12 K1 La2 38.85(11) . . ?
O12 K1 K2 40.17(11) . 2_645 ?
O12 K1 O6 80.36(15) . . ?
O12 K1 O3W 84.68(16) . . ?
O12 K1 C1 79.38(16) . . ?
O12 K1 C9 21.97(17) . . ?
O14 K1 La1 108.09(13) . . ?
O14 K1 La2 38.02(12) . . ?
O14 K1 K2 98.22(12) . 2_645 ?
O14 K1 O1 70.32(16) . . ?
O14 K1 O6 130.89(16) . . ?
O14 K1 O12 62.82(15) . . ?
O14 K1 O3W 125.04(17) . . ?
O14 K1 O2W 78.11(17) . . ?
O14 K1 C1 63.27(17) . . ?
O14 K1 C9 64.80(17) . . ?
O4 K1 La1 37.50(12) . . ?
O4 K1 La2 110.22(13) . . ?
O4 K1 K2 96.42(13) . 2_645 ?
O4 K1 O1 71.30(16) . . ?
O4 K1 O6 60.25(15) . . ?
O4 K1 O12 130.29(17) . . ?
O4 K1 O14 121.81(17) . . ?
O4 K1 O3W 113.07(18) . . ?
O4 K1 O2W 82.70(17) . . ?
O4 K1 C1 65.55(17) . . ?
O4 K1 C9 150.29(19) . . ?
O3W K1 La1 117.09(13) . . ?
O3W K1 La2 123.24(13) . . ?
O3W K1 K2 77.50(12) . 2_645 ?
O3W K1 O6 78.71(16) . . ?
O3W K1 C1 154.95(18) . . ?
O3W K1 C9 69.41(18) . . ?
O2W K1 La1 114.66(13) . . ?
O2W K1 La2 112.82(14) . . ?
O2W K1 K2 174.89(14) . 2_645 ?
O2W K1 O1 117.37(17) . . ?
O2W K1 O6 140.80(17) . . ?
O2W K1 O12 137.96(17) . . ?
O2W K1 O3W 107.50(18) . . ?
O2W K1 C1 97.24(18) . . ?
O2W K1 C9 125.89(19) . . ?
C1 K1 La1 45.46(12) . . ?
C1 K1 La2 45.77(12) . . ?
C1 K1 K2 77.86(12) . 2_645 ?
C9 K1 La1 113.55(14) . . ?
C9 K1 La2 54.90(14) . . ?
C9 K1 K2 54.35(14) . 2_645 ?
C9 K1 C1 99.32(18) . . ?
K1 K2 La2 56.73(3) 2_655 2_655 ?
K1 K2 K3 86.84(5) 2_655 2_655 ?
K3 K2 La2 102.82(4) 2_655 2_655 ?
O6 K2 La2 91.59(11) 2_655 2_655 ?
O6 K2 K1 45.09(11) 2_655 2_655 ?
O6 K2 K3 106.99(12) 2_655 2_655 ?
O6 K2 O12 87.02(16) 2_655 2_655 ?
O6 K2 O23 65.09(16) 2_655 2_655 ?
O6 K2 O20 117.03(16) 2_655 2_655 ?
O6 K2 O6W 82.41(17) 2_655 . ?
O6 K2 C9 93.35(17) 2_655 2_655 ?
O6 K2 C15 18.21(16) 2_655 2_655 ?
O12 K2 La2 34.33(11) 2_655 2_655 ?
O12 K2 K1 41.99(11) 2_655 2_655 ?
O12 K2 K3 71.75(12) 2_655 2_655 ?
O12 K2 O23 115.67(16) 2_655 2_655 ?
O12 K2 O20 65.87(16) 2_655 2_655 ?
O12 K2 O6W 102.10(17) 2_655 . ?
O12 K2 C9 18.38(16) 2_655 2_655 ?
O12 K2 C15 94.52(17) 2_655 2_655 ?
O23 K2 La2 87.17(11) 2_655 2_655 ?
O23 K2 K1 92.87(12) 2_655 2_655 ?
O23 K2 K3 167.72(12) 2_655 2_655 ?
O23 K2 O6W 127.16(17) 2_655 . ?
O23 K2 C9 133.74(17) 2_655 2_655 ?
O23 K2 C15 76.39(17) 2_655 2_655 ?
O20 K2 La2 36.21(11) 2_655 2_655 ?
O20 K2 K1 92.25(12) 2_655 2_655 ?
O20 K2 K3 115.08(12) 2_655 2_655 ?
O20 K2 O23 77.20(16) 2_655 2_655 ?
O20 K2 O6W 155.07(17) 2_655 . ?
O20 K2 C9 77.95(17) 2_655 2_655 ?
O20 K2 C15 135.15(17) 2_655 2_655 ?
O9 K2 La2 94.48(15) 1_565 2_655 ?
O9 K2 K1 114.00(15) 1_565 2_655 ?
O9 K2 K3 38.83(13) 1_565 2_655 ?
O9 K2 O6 145.72(18) 1_565 2_655 ?
O9 K2 O12 79.45(18) 1_565 2_655 ?
O9 K2 O23 148.83(18) 1_565 2_655 ?
O9 K2 O20 85.87(17) 1_565 2_655 ?
O9 K2 O6W 70.09(18) 1_565 . ?
O9 K2 C9 65.36(18) 1_565 2_655 ?
O9 K2 C15 131.85(19) 1_565 2_655 ?
O31 K2 La2 170.03(16) . 2_655 ?
O31 K2 K1 129.23(18) . 2_655 ?
O31 K2 K3 86.09(15) . 2_655 ?
O31 K2 O6 90.0(2) . 2_655 ?
O31 K2 O12 155.6(2) . 2_655 ?
O31 K2 O23 84.60(19) . 2_655 ?
O31 K2 O20 135.6(2) . 2_655 ?
O31 K2 O9 89.7(2) . 1_565 ?
O31 K2 O6W 53.55(19) . . ?
O31 K2 C9 138.4(2) . 2_655 ?
O31 K2 C15 76.5(2) . 2_655 ?
O6W K2 La2 136.42(13) . 2_655 ?
O6W K2 K1 91.68(13) . 2_655 ?
O6W K2 K3 40.65(12) . 2_655 ?
O6W K2 C9 85.86(18) . 2_655 ?
O6W K2 C15 64.61(18) . 2_655 ?
C9 K2 La2 51.28(13) 2_655 2_655 ?
C9 K2 K1 50.01(12) 2_655 2_655 ?
C9 K2 K3 53.37(13) 2_655 2_655 ?
C15 K2 La2 106.98(13) 2_655 2_655 ?
C15 K2 K1 53.92(13) 2_655 2_655 ?
C15 K2 K3 93.67(14) 2_655 2_655 ?
C15 K2 C9 95.37(18) 2_655 2_655 ?
K5 K3 K2 95.43(6) 2_645 2_645 ?
O13 K3 K2 60.96(13) . 2_645 ?
O13 K3 K5 121.75(14) . 2_645 ?
O13 K3 O9 81.04(19) . 2_655 ?
O13 K3 O6W 91.4(2) . 2_645 ?
O13 K3 O4W 113.0(2) . . ?
O13 K3 O10W 145.9(2) . . ?
O13 K3 O9W 157.1(4) . . ?
O9 K3 K2 39.05(12) 2_655 2_645 ?
O9 K3 K5 114.43(16) 2_655 2_645 ?
O9 K3 O6W 79.5(2) 2_655 2_645 ?
O9 K3 O10W 85.3(2) 2_655 . ?
O9 K3 O9W 76.1(4) 2_655 . ?
O6W K3 K2 51.48(15) 2_645 2_645 ?
O6W K3 K5 44.20(15) 2_645 2_645 ?
O6W K3 O10W 116.7(2) 2_645 . ?
O4W K3 K2 128.26(17) . 2_645 ?
O4W K3 K5 40.38(16) . 2_645 ?
O4W K3 O9 154.7(2) . 2_655 ?
O4W K3 O6W 79.2(2) . 2_645 ?
O4W K3 O10W 92.2(2) . . ?
O4W K3 O9W 88.5(4) . . ?
O5W K3 K2 136.25(18) . 2_645 ?
O5W K3 K5 126.31(19) . 2_645 ?
O5W K3 O13 83.6(2) . . ?
O5W K3 O9 115.9(2) . 2_655 ?
O5W K3 O6W 162.5(2) . 2_645 ?
O5W K3 O4W 87.4(2) . . ?
O5W K3 O10W 74.6(2) . . ?
O5W K3 O9W 106.1(5) . . ?
O10W K3 K2 120.98(19) . 2_645 ?
O10W K3 K5 92.40(18) . 2_645 ?
O9W K3 K2 100.0(4) . 2_645 ?
O9W K3 K5 69.5(4) . 2_645 ?
O9W K3 O6W 84.9(5) . 2_645 ?
O9W K3 O10W 31.9(4) . . ?
O18 K4 O18 180.0 3_666 . ?
O18 K4 C29 82.14(18) . 3_666 ?
O18 K4 C29 97.86(18) 3_666 3_666 ?
O18 K4 C29 97.86(18) . . ?
O18 K4 C29 82.14(18) 3_666 . ?
O26 K4 O18 101.50(15) . 3_666 ?
O26 K4 O18 78.50(15) . . ?
O26 K4 O18 78.51(15) 3_666 3_666 ?
O26 K4 O18 101.49(15) 3_666 . ?
O26 K4 O26 180.0 3_666 . ?
O26 K4 O30 61.89(16) . . ?
O26 K4 O30 118.11(16) 3_666 . ?
O26 K4 O30 61.89(16) 3_666 3_666 ?
O26 K4 O30 118.11(16) . 3_666 ?
O26 K4 O27 136.41(16) 3_666 . ?
O26 K4 O27 136.41(16) . 3_666 ?
O26 K4 O27 43.59(16) . . ?
O26 K4 O27 43.59(16) 3_666 3_666 ?
O26 K4 C29 22.74(18) . . ?
O26 K4 C29 157.26(18) . 3_666 ?
O26 K4 C29 22.74(18) 3_666 3_666 ?
O26 K4 C29 157.26(18) 3_666 . ?
O30 K4 O18 118.95(15) . 3_666 ?
O30 K4 O18 61.05(15) 3_666 3_666 ?
O30 K4 O18 118.95(15) 3_666 . ?
O30 K4 O18 61.05(15) . . ?
O30 K4 O30 180.0(2) 3_666 . ?
O30 K4 O27 104.41(16) . . ?
O30 K4 O27 75.59(16) 3_666 . ?
O30 K4 O27 104.41(16) 3_666 3_666 ?
O30 K4 O27 75.59(16) . 3_666 ?
O30 K4 C29 98.17(18) 3_666 . ?
O30 K4 C29 98.17(18) . 3_666 ?
O30 K4 C29 81.83(18) 3_666 3_666 ?
O30 K4 C29 81.83(18) . . ?
O19 K4 O18 136.41(15) 3_666 . ?
O19 K4 O18 43.59(15) . . ?
O19 K4 O18 136.41(15) . 3_666 ?
O19 K4 O18 43.59(15) 3_666 3_666 ?
O19 K4 O26 74.14(17) 3_666 . ?
O19 K4 O26 105.86(17) 3_666 3_666 ?
O19 K4 O26 74.14(17) . 3_666 ?
O19 K4 O26 105.86(17) . . ?
O19 K4 O30 76.18(16) 3_666 . ?
O19 K4 O30 76.18(16) . 3_666 ?
O19 K4 O30 103.82(16) . . ?
O19 K4 O30 103.82(16) 3_666 3_666 ?
O19 K4 O19 180.0 3_666 . ?
O19 K4 O27 74.11(18) . 3_666 ?
O19 K4 O27 105.89(18) 3_666 3_666 ?
O19 K4 O27 74.11(18) 3_666 . ?
O19 K4 O27 105.89(18) . . ?
O19 K4 C29 113.60(19) 3_666 3_666 ?
O19 K4 C29 113.60(19) . . ?
O19 K4 C29 66.40(19) . 3_666 ?
O19 K4 C29 66.40(19) 3_666 . ?
O27 K4 O18 72.68(16) . 3_666 ?
O27 K4 O18 72.68(16) 3_666 . ?
O27 K4 O18 107.32(16) . . ?
O27 K4 O18 107.32(16) 3_666 3_666 ?
O27 K4 O27 180.0 3_666 . ?
O27 K4 C29 157.36(17) 3_666 . ?
O27 K4 C29 22.64(17) . . ?
O27 K4 C29 22.64(17) 3_666 3_666 ?
O27 K4 C29 157.36(17) . 3_666 ?
C29 K4 C29 180.0(3) . 3_666 ?
K3 K5 K4 134.45(7) 2_655 . ?
K3 K5 H11W 138.4(10) 2_655 . ?
K4 K5 H11W 60.3(16) . . ?
O7W K5 K3 109.02(15) . 2_655 ?
O7W K5 K4 53.83(14) . . ?
O7W K5 O6W 72.13(19) . . ?
O7W K5 O4W 147.1(2) . 2_655 ?
O7W K5 O27 71.04(18) . . ?
O7W K5 K6 66.40(19) . 4_565 ?
O7W K5 O1W 108.7(2) . 4_565 ?
O7W K5 O8W 76.9(3) . . ?
O7W K5 O11W 124.9(3) . . ?
O7W K5 O17 121.7(4) . . ?
O7W K5 H11W 107.8(10) . . ?
O6W K5 K3 40.75(14) . 2_655 ?
O6W K5 K4 118.68(15) . . ?
O6W K5 O27 142.9(2) . . ?
O6W K5 K6 69.60(17) . 4_565 ?
O6W K5 O17 164.4(3) . . ?
O6W K5 H11W 178(2) . . ?
O4W K5 K3 39.33(16) 2_655 2_655 ?
O4W K5 K4 148.76(17) 2_655 . ?
O4W K5 O6W 75.0(2) 2_655 . ?
O4W K5 O27 141.9(2) 2_655 . ?
O4W K5 K6 104.10(19) 2_655 4_565 ?
O4W K5 O1W 76.8(2) 2_655 4_565 ?
O4W K5 O11W 87.9(4) 2_655 . ?
O4W K5 O17 90.6(4) 2_655 . ?
O4W K5 H11W 104.9(9) 2_655 . ?
O27 K5 K3 167.74(15) . 2_655 ?
O27 K5 K4 35.43(13) . . ?
O27 K5 K6 91.47(16) . 4_565 ?
O27 K5 O17 52.1(3) . . ?
O27 K5 H11W 37.3(8) . . ?
K6 K5 K3 99.79(10) 4_565 2_655 ?
K6 K5 K4 107.02(10) 4_565 . ?
K6 K5 H11W 112(2) 4_565 . ?
O1W K5 K3 99.85(16) 4_565 2_655 ?
O1W K5 K4 125.14(17) 4_565 . ?
O1W K5 O6W 95.9(2) 4_565 . ?
O1W K5 O27 91.5(2) 4_565 . ?
O1W K5 K6 44.87(18) 4_565 4_565 ?
O1W K5 O11W 71.8(3) 4_565 . ?
O1W K5 O17 86.5(4) 4_565 . ?
O1W K5 H11W 86(2) 4_565 . ?
O8W K5 K3 87.4(3) . 2_655 ?
O8W K5 K4 49.7(3) . . ?
O8W K5 O6W 95.4(3) . . ?
O8W K5 O4W 104.1(3) . 2_655 ?
O8W K5 O27 80.7(3) . . ?
O8W K5 K6 143.0(3) . 4_565 ?
O8W K5 O1W 168.5(3) . 4_565 ?
O8W K5 O11W 96.7(4) . . ?
O8W K5 O17 82.0(5) . . ?
O8W K5 H11W 83(2) . . ?
O11W K5 K3 125.5(3) . 2_655 ?
O11W K5 K4 80.2(3) . . ?
O11W K5 O6W 161.0(3) . . ?
O11W K5 O27 54.1(3) . . ?
O11W K5 K6 107.7(3) . 4_565 ?
O11W K5 H11W 19.9(16) . . ?
O17 K5 K4 71.1(4) . . ?
O17 K5 H11W 14.9(9) . . ?
La1 O1 La2 162.6(2) . . ?
La1 O1 K1 97.45(17) . . ?
La2 O1 K1 96.67(17) . . ?
C1 O1 La1 92.0(4) . . ?
C1 O1 La2 91.9(4) . . ?
C1 O1 K1 112.6(4) . . ?
La3 O22 La1 141.6(2) . . ?
C2 O22 La1 92.8(4) . . ?
C2 O22 La3 120.2(4) . . ?
C1 O2 La1 97.6(4) . . ?
La1 O6 K1 93.20(15) . . ?
La1 O6 K2 108.70(18) . 2_645 ?
K2 O6 K1 94.67(15) 2_645 . ?
C15 O6 La1 125.7(5) . . ?
C15 O6 K1 106.4(5) . . ?
C15 O6 K2 119.1(5) . 2_645 ?
La3 O21 La2 144.3(2) . . ?
C3 O21 La2 91.6(4) . . ?
C3 O21 La3 121.1(5) . . ?
C1 O3 La2 97.4(4) . . ?
La2 O12 K1 96.86(16) . . ?
La2 O12 K2 108.41(19) . 2_645 ?
K2 O12 K1 97.83(17) 2_645 . ?
C9 O12 La2 126.0(5) . . ?
C9 O12 K1 101.1(5) . . ?
C9 O12 K2 118.7(5) . 2_645 ?
C7 O8 La1 121.6(5) . . ?
La1 O23 K2 103.73(18) . 2_645 ?
C2 O23 La1 95.6(5) . . ?
C2 O23 K2 130.3(5) . 2_645 ?
La2 O20 K2 104.90(19) . 2_645 ?
C3 O20 La2 96.1(4) . . ?
C3 O20 K2 127.0(4) . 2_645 ?
La2 O14 K1 99.69(18) . . ?
C27 O14 La2 116.0(5) . . ?
C27 O14 K1 130.1(5) . . ?
C10 O16 La2 122.9(5) . . ?
La2 O18 K4 151.3(2) . . ?
C23 O18 La2 123.6(5) . . ?
C23 O18 K4 84.0(5) . . ?
C25 O24 La3 127.4(5) . . ?
La1 O4 K1 101.31(18) . . ?
C21 O4 La1 117.7(5) . . ?
C21 O4 K1 124.5(5) . . ?
C9 O13 K3 122.9(5) . . ?
C19 O10 La1 127.7(5) . . ?
La3 O26 K4 116.2(2) . . ?
C29 O26 La3 128.1(5) . . ?
C29 O26 K4 96.2(5) . . ?
C5 N1 La3 106.5(4) . . ?
C5 N1 C8 108.1(6) . . ?
C8 N1 La3 109.0(4) . . ?
C14 N1 La3 111.1(4) . . ?
C14 N1 C5 111.0(6) . . ?
C14 N1 C8 111.0(6) . . ?
C15 O7 K6 124.3(5) . 3_756 ?
La3 O30 K4 106.3(2) . . ?
K3 O9 K2 102.12(19) 2_645 1_545 ?
C7 O9 K2 127.1(5) . 1_545 ?
C7 O9 K3 126.0(5) . 2_645 ?
K1 O3W H3W 112.3 . . ?
La3 O28 H28A 110.3 . . ?
La3 O28 H28B 110.1 . . ?
H28A O28 H28B 103.5 . . ?
C23 O19 K4 104.9(5) . . ?
C21 O5 K6 121.5(5) . . ?
C11 N2 La2 111.2(5) . . ?
C11 N2 C18 109.9(6) . . ?
C18 N2 La2 113.0(4) . . ?
C31 N2 La2 102.4(4) . . ?
C31 N2 C11 109.8(6) . . ?
C31 N2 C18 110.4(7) . . ?
K1 O2W H2WA 109.5 . . ?
K1 O2W H2WB 109.4 . . ?
H2WA O2W H2WB 104.3 . . ?
C16 N3 La3 108.1(4) . . ?
C17 N3 La3 108.8(5) . . ?
C17 N3 C16 106.8(6) . . ?
C28 N3 La3 110.4(5) . . ?
C28 N3 C16 111.6(6) . . ?
C28 N3 C17 111.1(6) . . ?
C6 N4 La1 113.6(4) . . ?
C12 N4 La1 111.5(4) . . ?
C12 N4 C6 110.1(6) . . ?
C12 N4 C22 109.1(6) . . ?
C22 N4 La1 103.0(4) . . ?
C22 N4 C6 109.3(6) . . ?
C13 N5 La1 103.4(4) . . ?
C13 N5 C30 108.5(6) . . ?
C24 N5 La1 112.7(5) . . ?
C24 N5 C13 109.2(6) . . ?
C24 N5 C30 109.9(6) . . ?
C30 N5 La1 112.8(4) . . ?
C4 N6 La2 110.6(4) . . ?
C4 N6 C20 111.4(6) . . ?
C4 N6 C26 110.8(6) . . ?
C20 N6 La2 111.8(4) . . ?
C26 N6 La2 102.9(4) . . ?
C26 N6 C20 109.0(6) . . ?
La1 C1 La2 121.8(2) . . ?
La1 C1 K1 77.41(17) . . ?
La2 C1 K1 76.92(16) . . ?
O1 C1 La1 62.0(4) . . ?
O1 C1 La2 62.1(4) . . ?
O1 C1 K1 47.3(4) . . ?
O2 C1 La1 57.2(4) . . ?
O2 C1 La2 174.3(6) . . ?
O2 C1 K1 107.7(5) . . ?
O2 C1 O1 118.4(7) . . ?
O2 C1 O3 122.4(7) . . ?
O3 C1 La1 169.7(5) . . ?
O3 C1 La2 57.4(4) . . ?
O3 C1 K1 111.2(5) . . ?
O3 C1 O1 119.2(6) . . ?
K5 O7W H7WA 126.7 . . ?
K5 O7W H7WB 125.3 . . ?
H7WA O7W H7WB 104.5 . . ?
O22 C2 La1 62.2(4) . . ?
O22 C2 C5 116.3(6) . . ?
O23 C2 La1 60.4(4) . . ?
O23 C2 O22 122.1(7) . . ?
O23 C2 C5 121.5(7) . . ?
C5 C2 La1 170.2(5) . . ?
La3 O29 H29A 124.9 . . ?
La3 O29 H29B 130.5 . . ?
H29A O29 H29B 104.6 . . ?
O21 C3 La2 63.5(4) . . ?
O21 C3 C8 118.3(7) . . ?
O20 C3 La2 59.4(4) . . ?
O20 C3 O21 122.2(7) . . ?
O20 C3 C8 119.4(7) . . ?
C8 C3 La2 168.7(5) . . ?
N6 C4 H4A 108.8 . . ?
N6 C4 H4B 108.8 . . ?
N6 C4 C9 113.8(6) . . ?
H4A C4 H4B 107.7 . . ?
C9 C4 H4A 108.8 . . ?
C9 C4 H4B 108.8 . . ?
N1 C5 C2 112.7(6) . . ?
N1 C5 H5A 109.0 . . ?
N1 C5 H5B 109.0 . . ?
C2 C5 H5A 109.0 . . ?
C2 C5 H5B 109.0 . . ?
H5A C5 H5B 107.8 . . ?
C10 O31 K2 148.8(6) . . ?
K3 O6W K2 87.88(19) 2_655 . ?
K3 O6W K5 95.1(2) 2_655 . ?
K5 O6W K2 172.3(3) . . ?
N4 C6 H6A 109.5 . . ?
N4 C6 H6B 109.5 . . ?
N4 C6 C30 110.5(6) . . ?
H6A C6 H6B 108.1 . . ?
C30 C6 H6A 109.5 . . ?
C30 C6 H6B 109.5 . . ?
K3 O4W K5 100.3(2) . 2_645 ?
O8 C7 C22 115.3(7) . . ?
O9 C7 O8 125.6(8) . . ?
O9 C7 C22 119.0(7) . . ?
K5 O27 K4 110.3(2) . . ?
C29 O27 K4 85.0(5) . . ?
C29 O27 K5 115.8(5) . . ?
N1 C8 C3 112.9(6) . . ?
N1 C8 H8A 102.2 . . ?
N1 C8 K6 104.1(5) . 4_565 ?
N1 C8 H8B 98(6) . . ?
C3 C8 H8A 102.2 . . ?
C3 C8 K6 129.5(5) . 4_565 ?
C3 C8 H8B 110(5) . . ?
H8A C8 H8B 130.9 . . ?
K6 C8 H8A 102.2 4_565 . ?
K6 C8 H8B 29(5) 4_565 . ?
K1 C9 K2 75.64(16) . 2_645 ?
O12 C9 K1 56.9(4) . . ?
O12 C9 K2 42.9(4) . 2_645 ?
O12 C9 C4 118.6(7) . . ?
O13 C9 K1 86.0(5) . . ?
O13 C9 K2 90.6(5) . 2_645 ?
O13 C9 O12 123.0(7) . . ?
O13 C9 C4 118.2(7) . . ?
C4 C9 K1 126.5(5) . . ?
C4 C9 K2 142.4(5) . 2_645 ?
K3 O5W H5WA 118.6 . . ?
K3 O5W H5WB 118.6 . . ?
H5WA O5W H5WB 104.6 . . ?
O16 C10 C26 116.5(7) . . ?
O31 C10 O16 124.5(8) . . ?
O31 C10 C26 118.9(7) . . ?
N2 C11 H11A 109.1 . . ?
N2 C11 H11B 109.1 . . ?
N2 C11 C23 112.7(6) . . ?
H11A C11 H11B 107.8 . . ?
C23 C11 H11A 109.1 . . ?
C23 C11 H11B 109.1 . . ?
N4 C12 H12A 109.1 . . ?
N4 C12 H12B 109.1 . . ?
N4 C12 C15 112.6(6) . . ?
H12A C12 H12B 107.8 . . ?
C15 C12 H12A 109.1 . . ?
C15 C12 H12B 109.1 . . ?
N5 C13 H13 99.2 . . ?
N5 C13 C21 111.4(6) . . ?
N5 C13 K6 158.0(5) . . ?
C21 C13 H13 99.2 . . ?
C21 C13 K6 77.1(4) . . ?
K6 C13 H13 99.2 . . ?
N1 C14 C16 111.1(6) . . ?
N1 C14 K6 102.1(5) . 4_565 ?
N1 C14 H14A 107(4) . . ?
N1 C14 H14B 107(5) . . ?
C16 C14 K6 62.3(4) . 4_565 ?
C16 C14 H14A 113(4) . . ?
C16 C14 H14B 108(5) . . ?
K6 C14 H14A 58(4) 4_565 . ?
K6 C14 H14B 151(5) 4_565 . ?
H14A C14 H14B 110(6) . . ?
O6 C15 K2 42.7(4) . 2_645 ?
O6 C15 C12 118.1(7) . . ?
O7 C15 K2 89.5(5) . 2_645 ?
O7 C15 O6 124.9(7) . . ?
O7 C15 C12 116.9(7) . . ?
C12 C15 K2 146.0(5) . 2_645 ?
N3 C16 C14 111.7(6) . . ?
N3 C16 H16A 98.1 . . ?
N3 C16 K6 149.0(5) . 4_565 ?
N3 C16 H16B 106(4) . . ?
C14 C16 H16A 98.1 . . ?
C14 C16 K6 91.9(5) . 4_565 ?
C14 C16 H16B 108(4) . . ?
H16A C16 H16B 134.4 . . ?
K6 C16 H16A 98.1 4_565 . ?
K6 C16 H16B 46(4) 4_565 . ?
N3 C17 H17A 109.2 . . ?
N3 C17 H17B 109.2 . . ?
N3 C17 C29 112.1(7) . . ?
H17A C17 H17B 107.9 . . ?
C29 C17 H17A 109.2 . . ?
C29 C17 H17B 109.2 . . ?
N2 C18 H18A 109.3 . . ?
N2 C18 H18B 109.3 . . ?
N2 C18 C20 111.5(6) . . ?
H18A C18 H18B 108.0 . . ?
C20 C18 H18A 109.3 . . ?
C20 C18 H18B 109.3 . . ?
O10 C19 C24 118.2(7) . . ?
O11 C19 O10 125.1(8) . . ?
O11 C19 C24 116.6(7) . . ?
N6 C20 C18 111.3(6) . . ?
N6 C20 H20A 109.4 . . ?
N6 C20 H20B 109.4 . . ?
C18 C20 H20A 109.4 . . ?
C18 C20 H20B 109.4 . . ?
H20A C20 H20B 108.0 . . ?
O4 C21 C13 117.9(7) . . ?
O4 C21 K6 162.9(6) . . ?
O5 C21 O4 124.9(7) . . ?
O5 C21 C13 117.1(7) . . ?
O5 C21 K6 40.8(4) . . ?
C13 C21 K6 77.3(4) . . ?
N4 C22 C7 112.8(6) . . ?
N4 C22 H22A 109.0 . . ?
N4 C22 H22B 109.0 . . ?
C7 C22 H22A 109.0 . . ?
C7 C22 H22B 109.0 . . ?
H22A C22 H22B 107.8 . . ?
O18 C23 K4 73.7(4) . . ?
O18 C23 O19 124.1(8) . . ?
O18 C23 C11 119.1(7) . . ?
O19 C23 K4 53.2(4) . . ?
O19 C23 C11 116.7(7) . . ?
C11 C23 K4 161.1(5) . . ?
N5 C24 C19 110.4(6) . . ?
N5 C24 H24A 109.6 . . ?
N5 C24 H24B 109.6 . . ?
C19 C24 H24A 109.6 . . ?
C19 C24 H24B 109.6 . . ?
H24A C24 H24B 108.1 . . ?
O24 C25 C28 118.2(8) . . ?
O25 C25 O24 125.6(9) . . ?
O25 C25 C28 116.1(9) . . ?
N6 C26 C10 111.4(6) . . ?
N6 C26 H26A 109.4 . . ?
N6 C26 H26B 109.4 . . ?
C10 C26 H26A 109.4 . . ?
C10 C26 H26B 109.4 . . ?
H26A C26 H26B 108.0 . . ?
O14 C27 O15 125.4(8) . . ?
O14 C27 C31 117.7(7) . . ?
O15 C27 C31 116.9(7) . . ?
N3 C28 C25 113.9(7) . . ?
N3 C28 H28C 108.8 . . ?
N3 C28 H28D 108.8 . . ?
C25 C28 H28C 108.8 . . ?
C25 C28 H28D 108.8 . . ?
H28C C28 H28D 107.7 . . ?
O26 C29 K4 61.1(4) . . ?
O26 C29 C17 116.6(7) . . ?
O27 C29 K4 72.4(5) . . ?
O27 C29 O26 124.4(8) . . ?
O27 C29 C17 119.0(8) . . ?
C17 C29 K4 145.0(5) . . ?
N5 C30 C6 111.3(7) . . ?
N5 C30 H30A 109.4 . . ?
N5 C30 H30B 109.4 . . ?
C6 C30 H30A 109.4 . . ?
C6 C30 H30B 109.4 . . ?
H30A C30 H30B 108.0 . . ?
N2 C31 C27 111.6(7) . . ?
N2 C31 H31A 109.3 . . ?
N2 C31 H31B 109.3 . . ?
C27 C31 H31A 109.3 . . ?
C27 C31 H31B 109.3 . . ?
H31A C31 H31B 108.0 . . ?
O7 K6 K5 89.4(2) 3_756 4_666 ?
O7 K6 C8 100.6(3) 3_756 4_666 ?
O7 K6 C13 85.9(2) 3_756 . ?
O7 K6 C14 136.1(3) 3_756 4_666 ?
O7 K6 C16 156.5(3) 3_756 4_666 ?
O7 K6 C21 85.4(2) 3_756 . ?
O5 K6 K5 163.0(3) . 4_666 ?
O5 K6 O7 89.1(2) . 3_756 ?
O5 K6 C8 95.7(3) . 4_666 ?
O5 K6 C13 43.1(2) . . ?
O5 K6 C14 78.5(2) . 4_666 ?
O5 K6 C16 95.6(3) . 4_666 ?
O5 K6 C21 17.68(18) . . ?
O5 K6 O1W 117.8(3) . . ?
C8 K6 K5 101.2(2) 4_666 4_666 ?
C8 K6 C13 138.5(3) 4_666 . ?
C8 K6 C14 40.7(2) 4_666 4_666 ?
C8 K6 C21 113.4(3) 4_666 . ?
C13 K6 K5 120.0(2) . 4_666 ?
C13 K6 C14 110.3(2) . 4_666 ?
C14 K6 K5 113.6(2) 4_666 4_666 ?
C16 K6 K5 92.4(2) 4_666 4_666 ?
C16 K6 C8 56.1(2) 4_666 4_666 ?
C16 K6 C13 113.1(3) 4_666 . ?
C16 K6 C14 25.81(19) 4_666 4_666 ?
C16 K6 C21 105.6(3) 4_666 . ?
C21 K6 K5 145.4(2) . 4_666 ?
C21 K6 C13 25.61(19) . . ?
C21 K6 C14 93.0(2) . 4_666 ?
O1W K6 K5 46.8(2) . 4_666 ?
O1W K6 O7 105.9(3) . 3_756 ?
O1W K6 C8 136.9(3) . 4_666 ?
O1W K6 C13 77.5(3) . . ?
O1W K6 C14 117.2(3) . 4_666 ?
O1W K6 C16 92.2(3) . 4_666 ?
O1W K6 C21 102.2(3) . . ?
K6 O1W K5 88.3(3) . 4_666 ?
O9W O10W K3 72.9(8) . . ?
O10W O9W K3 75.2(8) . . ?
K5 O11W H11W 78(7) . . ?
K5 O17 H11W 57(9) . . ?

loop_
_geom_bond_atom_site_label_1
_geom_bond_atom_site_label_2
_geom_bond_distance
_geom_bond_site_symmetry_2
_geom_bond_publ_flag
La1 O1 2.623(5) . ?
La1 O22 2.695(5) . ?
La1 O2 2.519(5) . ?
La1 O6 2.584(5) . ?
La1 O8 2.521(5) . ?
La1 O23 2.659(5) . ?
La1 O4 2.523(6) . ?
La1 O10 2.523(5) . ?
La1 N4 2.757(6) . ?
La1 N5 2.777(6) . ?
La1 C1 2.968(7) . ?
La1 C2 3.042(8) . ?
La2 O1 2.634(5) . ?
La2 O21 2.719(5) . ?
La2 O3 2.529(5) . ?
La2 O12 2.557(5) . ?
La2 O20 2.630(5) . ?
La2 O14 2.529(6) . ?
La2 O16 2.547(5) . ?
La2 O18 2.540(5) . ?
La2 N2 2.739(6) . ?
La2 N6 2.798(6) . ?
La2 C1 2.978(7) . ?
La2 C3 3.037(8) . ?
La3 K4 4.5192(5) . ?
La3 O22 2.570(5) . ?
La3 O21 2.591(5) . ?
La3 O24 2.494(6) . ?
La3 O26 2.482(5) . ?
La3 N1 2.771(6) . ?
La3 O30 2.578(6) . ?
La3 O28 2.512(5) . ?
La3 N3 2.755(6) . ?
La3 O29 2.496(6) . ?
K1 K2 4.216(2) 2_645 ?
K1 O1 2.783(6) . ?
K1 O6 2.996(5) . ?
K1 O12 2.847(6) . ?
K1 O14 2.763(5) . ?
K1 O4 2.730(5) . ?
K1 O3W 2.902(6) . ?
K1 O2W 2.768(6) . ?
K1 C1 3.497(7) . ?
K1 C9 3.334(7) . ?
K2 K3 4.235(3) 2_655 ?
K2 O6 2.733(5) 2_655 ?
K2 O12 2.746(5) 2_655 ?
K2 O23 2.833(6) 2_655 ?
K2 O20 2.796(6) 2_655 ?
K2 O9 2.729(6) 1_565 ?
K2 O31 2.707(6) . ?
K2 O6W 3.315(7) . ?
K2 C9 3.536(8) 2_655 ?
K2 C15 3.521(8) 2_655 ?
K3 K5 4.212(3) 2_645 ?
K3 O13 2.712(6) . ?
K3 O9 2.716(6) 2_655 ?
K3 O6W 2.760(7) 2_645 ?
K3 O4W 2.713(7) . ?
K3 O5W 2.648(7) . ?
K3 O10W 2.773(9) . ?
K3 O9W 2.74(2) . ?
K4 O18 3.162(5) 3_666 ?
K4 O18 3.162(5) . ?
K4 O26 2.835(5) . ?
K4 O26 2.835(5) 3_666 ?
K4 O30 3.057(6) . ?
K4 O30 3.057(6) 3_666 ?
K4 O19 2.717(6) . ?
K4 O19 2.717(6) 3_666 ?
K4 O27 3.082(6) . ?
K4 O27 3.082(6) 3_666 ?
K4 C29 3.221(8) . ?
K4 C29 3.221(8) 3_666 ?
K5 O7W 2.653(6) . ?
K5 O6W 2.948(7) . ?
K5 O4W 2.774(8) 2_655 ?
K5 O27 2.991(7) . ?
K5 K6 3.812(7) 4_565 ?
K5 O1W 2.781(8) 4_565 ?
K5 O8W 2.669(13) . ?
K5 O11W 2.947(18) . ?
K5 O17 3.310(19) . ?
K5 H11W 2.91(13) . ?
O1 C1 1.303(8) . ?
O22 C2 1.283(9) . ?
O2 C1 1.272(8) . ?
O6 C15 1.259(9) . ?
O21 C3 1.279(8) . ?
O3 C1 1.280(9) . ?
O12 C9 1.271(9) . ?
O8 C7 1.285(9) . ?
O23 C2 1.239(9) . ?
O20 C3 1.267(9) . ?
O14 C27 1.258(9) . ?
O16 C10 1.273(9) . ?
O18 C23 1.253(9) . ?
O24 C25 1.258(11) . ?
O4 C21 1.270(9) . ?
O13 C9 1.243(9) . ?
O10 C19 1.270(9) . ?
O26 C29 1.253(10) . ?
O15 C27 1.262(10) . ?
N1 C5 1.474(9) . ?
N1 C8 1.480(10) . ?
N1 C14 1.469(10) . ?
O7 C15 1.248(9) . ?
O7 K6 2.777(8) 3_756 ?
O9 C7 1.230(9) . ?
O3W H3W 0.9329 . ?
O28 H28A 0.8698 . ?
O28 H28B 0.8711 . ?
O19 C23 1.261(9) . ?
O5 C21 1.246(10) . ?
O5 K6 2.680(8) . ?
N2 C11 1.478(10) . ?
N2 C18 1.485(10) . ?
N2 C31 1.468(10) . ?
O2W H2WA 0.8530 . ?
O2W H2WB 0.8537 . ?
N3 C16 1.503(9) . ?
N3 C17 1.479(9) . ?
N3 C28 1.475(10) . ?
N4 C6 1.489(9) . ?
N4 C12 1.466(9) . ?
N4 C22 1.475(10) . ?
N5 C13 1.476(10) . ?
N5 C24 1.458(10) . ?
N5 C30 1.486(10) . ?
N6 C4 1.460(9) . ?
N6 C20 1.483(9) . ?
N6 C26 1.471(10) . ?
O7W H7WA 0.8505 . ?
O7W H7WB 0.8497 . ?
C2 C5 1.506(11) . ?
O29 H29A 0.8496 . ?
O29 H29B 0.8483 . ?
C3 C8 1.498(11) . ?
O11 C19 1.265(9) . ?
C4 H4A 0.9700 . ?
C4 H4B 0.9700 . ?
C4 C9 1.494(10) . ?
C5 H5A 0.9700 . ?
C5 H5B 0.9700 . ?
O31 C10 1.240(10) . ?
C6 H6A 0.9700 . ?
C6 H6B 0.9700 . ?
C6 C30 1.527(11) . ?
C7 C22 1.525(11) . ?
O27 C29 1.245(9) . ?
C8 H8A 0.9800 . ?
C8 K6 3.465(11) 4_565 ?
C8 H8B 0.79(7) . ?
O5W H5WA 0.8493 . ?
O5W H5WB 0.8511 . ?
C10 C26 1.518(11) . ?
C11 H11A 0.9700 . ?
C11 H11B 0.9700 . ?
C11 C23 1.509(11) . ?
C12 H12A 0.9700 . ?
C12 H12B 0.9700 . ?
C12 C15 1.512(10) . ?
C13 H13 0.9800 . ?
C13 C21 1.551(11) . ?
C13 K6 3.499(10) . ?
C14 C16 1.533(11) . ?
C14 K6 3.519(11) 4_565 ?
C14 H14A 0.94(7) . ?
C14 H14B 0.88(7) . ?
C16 H16A 0.9800 . ?
C16 K6 3.117(10) 4_565 ?
C16 H16B 0.94(7) . ?
O25 C25 1.252(11) . ?
C17 H17A 0.9700 . ?
C17 H17B 0.9700 . ?
C17 C29 1.509(11) . ?
C18 H18A 0.9700 . ?
C18 H18B 0.9700 . ?
C18 C20 1.515(11) . ?
C19 C24 1.538(11) . ?
C20 H20A 0.9700 . ?
C20 H20B 0.9700 . ?
C21 K6 3.497(10) . ?
C22 H22A 0.9700 . ?
C22 H22B 0.9700 . ?
C24 H24A 0.9700 . ?
C24 H24B 0.9700 . ?
C25 C28 1.511(12) . ?
C26 H26A 0.9700 . ?
C26 H26B 0.9700 . ?
C27 C31 1.522(11) . ?
C28 H28C 0.9700 . ?
C28 H28D 0.9700 . ?
C30 H30A 0.9700 . ?
C30 H30B 0.9700 . ?
C31 H31A 0.9700 . ?
C31 H31B 0.9700 . ?
K6 O1W 2.691(10) . ?
O10W O9W 1.52(2) . ?
O11W H11W 1.01(9) . ?
O17 H11W 0.897(18) . ?

loop_
_geom_torsion_atom_site_label_1
_geom_torsion_atom_site_label_2
_geom_torsion_atom_site_label_3
_geom_torsion_atom_site_label_4
_geom_torsion
_geom_torsion_site_symmetry_1
_geom_torsion_site_symmetry_2
_geom_torsion_site_symmetry_3
_geom_torsion_site_symmetry_4
_geom_torsion_publ_flag
La1 O1 C1 La2 -163.1(3) . . . . ?
La1 O1 C1 K1 98.9(3) . . . . ?
La1 O1 C1 O2 10.5(7) . . . . ?
La1 O1 C1 O3 -168.3(6) . . . . ?
La1 O22 C2 O23 -8.9(8) . . . . ?
La1 O22 C2 C5 169.1(6) . . . . ?
La1 O2 C1 K1 -61.5(3) . . . . ?
La1 O2 C1 O1 -11.1(7) . . . . ?
La1 O2 C1 O3 167.8(7) . . . . ?
La1 O6 C15 K2 148.4(7) . . . 2_645 ?
La1 O6 C15 O7 -172.1(6) . . . . ?
La1 O6 C15 C12 4.6(10) . . . . ?
La1 O8 C7 O9 -156.4(7) . . . . ?
La1 O8 C7 C22 21.4(9) . . . . ?
La1 O23 C2 O22 9.1(8) . . . . ?
La1 O23 C2 C5 -168.8(6) . . . . ?
La1 O4 C21 O5 -146.4(7) . . . . ?
La1 O4 C21 C13 33.2(9) . . . . ?
La1 O4 C21 K6 -175.8(16) . . . . ?
La1 O10 C19 O11 -175.0(7) . . . . ?
La1 O10 C19 C24 3.1(10) . . . . ?
La1 N4 C6 C30 -45.2(7) . . . . ?
La1 N4 C12 C15 -35.7(7) . . . . ?
La1 N4 C22 C7 -48.4(6) . . . . ?
La1 N5 C13 C21 -43.7(7) . . . . ?
La1 N5 C13 K6 -153.2(12) . . . . ?
La1 N5 C24 C19 -33.9(7) . . . . ?
La1 N5 C30 C6 -44.7(7) . . . . ?
La2 O1 C1 La1 163.1(3) . . . . ?
La2 O1 C1 K1 -98.0(3) . . . . ?
La2 O1 C1 O2 173.6(6) . . . . ?
La2 O1 C1 O3 -5.3(7) . . . . ?
La2 O21 C3 O20 9.9(7) . . . . ?
La2 O21 C3 C8 -167.5(6) . . . . ?
La2 O3 C1 La1 -89(3) . . . . ?
La2 O3 C1 K1 57.5(4) . . . . ?
La2 O3 C1 O1 5.5(7) . . . . ?
La2 O3 C1 O2 -173.3(7) . . . . ?
La2 O12 C9 K1 107.1(5) . . . . ?
La2 O12 C9 K2 -147.5(7) . . . 2_645 ?
La2 O12 C9 O13 165.5(5) . . . . ?
La2 O12 C9 C4 -10.0(9) . . . . ?
La2 O20 C3 O21 -10.3(7) . . . . ?
La2 O20 C3 C8 167.1(6) . . . . ?
La2 O14 C27 O15 146.0(7) . . . . ?
La2 O14 C27 C31 -34.3(9) . . . . ?
La2 O16 C10 O31 167.9(7) . . . . ?
La2 O16 C10 C26 -11.0(10) . . . . ?
La2 O18 C23 K4 171.6(5) . . . . ?
La2 O18 C23 O19 153.7(6) . . . . ?
La2 O18 C23 C11 -23.6(10) . . . . ?
La2 N2 C11 C23 29.1(7) . . . . ?
La2 N2 C18 C20 46.4(7) . . . . ?
La2 N2 C31 C27 46.4(7) . . . . ?
La2 N6 C4 C9 32.6(7) . . . . ?
La2 N6 C20 C18 43.9(7) . . . . ?
La2 N6 C26 C10 51.3(7) . . . . ?
La2 C3 C8 N1 -141(2) . . . . ?
La2 C3 C8 K6 -8(3) . . . 4_565 ?
La3 O22 C2 La1 159.5(4) . . . . ?
La3 O22 C2 O23 150.6(6) . . . . ?
La3 O22 C2 C5 -31.4(8) . . . . ?
La3 O21 C3 La2 -164.8(4) . . . . ?
La3 O21 C3 O20 -154.9(5) . . . . ?
La3 O21 C3 C8 27.7(9) . . . . ?
La3 O24 C25 O25 -176.5(7) . . . . ?
La3 O24 C25 C28 3.2(11) . . . . ?
La3 O26 C29 K4 130.6(5) . . . . ?
La3 O26 C29 O27 167.7(6) . . . . ?
La3 O26 C29 C17 -9.7(10) . . . . ?
La3 N1 C5 C2 -41.8(7) . . . . ?
La3 N1 C8 C3 36.5(8) . . . . ?
La3 N1 C8 K6 -108.4(3) . . . 4_565 ?
La3 N1 C14 C16 42.9(7) . . . . ?
La3 N1 C14 K6 107.6(3) . . . 4_565 ?
La3 N3 C16 C14 51.1(7) . . . . ?
La3 N3 C16 K6 -86.0(10) . . . 4_565 ?
La3 N3 C17 C29 37.2(7) . . . . ?
La3 N3 C28 C25 -29.0(8) . . . . ?
K1 O1 C1 La1 -98.9(3) . . . . ?
K1 O1 C1 La2 98.0(3) . . . . ?
K1 O1 C1 O2 -88.4(7) . . . . ?
K1 O1 C1 O3 92.8(7) . . . . ?
K1 O6 C15 K2 -105.1(4) . . . 2_645 ?
K1 O6 C15 O7 -65.6(9) . . . . ?
K1 O6 C15 C12 111.1(7) . . . . ?
K1 O12 C9 K2 105.4(4) . . . 2_645 ?
K1 O12 C9 O13 58.4(8) . . . . ?
K1 O12 C9 C4 -117.0(6) . . . . ?
K1 O14 C27 O15 15.0(12) . . . . ?
K1 O14 C27 C31 -165.2(5) . . . . ?
K1 O4 C21 O5 -17.4(12) . . . . ?
K1 O4 C21 C13 162.2(5) . . . . ?
K1 O4 C21 K6 -47(2) . . . . ?
K2 O6 C15 O7 39.5(10) 2_645 . . . ?
K2 O6 C15 C12 -143.8(6) 2_645 . . . ?
K2 O12 C9 K1 -105.4(4) 2_645 . . . ?
K2 O12 C9 O13 -47.0(9) 2_645 . . . ?
K2 O12 C9 C4 137.6(6) 2_645 . . . ?
K2 O23 C2 La1 -113.4(5) 2_645 . . . ?
K2 O23 C2 O22 -104.3(8) 2_645 . . . ?
K2 O23 C2 C5 77.8(9) 2_645 . . . ?
K2 O20 C3 La2 113.8(5) 2_645 . . . ?
K2 O20 C3 O21 103.5(7) 2_645 . . . ?
K2 O20 C3 C8 -79.1(8) 2_645 . . . ?
K2 O9 C7 O8 -147.7(6) 1_545 . . . ?
K2 O9 C7 C22 34.5(10) 1_545 . . . ?
K2 O31 C10 O16 -175.0(8) . . . . ?
K2 O31 C10 C26 3.9(18) . . . . ?
K3 O13 C9 K1 138.5(4) . . . . ?
K3 O13 C9 K2 62.9(5) . . . 2_645 ?
K3 O13 C9 O12 92.8(8) . . . . ?
K3 O13 C9 C4 -91.8(8) . . . . ?
K3 O9 C7 O8 3.1(12) 2_645 . . . ?
K3 O9 C7 C22 -174.7(5) 2_645 . . . ?
K4 O18 C23 O19 -17.8(8) . . . . ?
K4 O18 C23 C11 164.9(7) . . . . ?
K4 O26 C29 O27 37.1(8) . . . . ?
K4 O26 C29 C17 -140.3(6) . . . . ?
K4 O19 C23 O18 21.5(9) . . . . ?
K4 O19 C23 C11 -161.2(5) . . . . ?
K4 O27 C29 O26 -33.6(8) . . . . ?
K4 O27 C29 C17 143.7(7) . . . . ?
K5 O27 C29 K4 110.2(4) . . . . ?
K5 O27 C29 O26 76.5(9) . . . . ?
K5 O27 C29 C17 -106.1(7) . . . . ?
O22 C2 C5 N1 52.1(9) . . . . ?
O21 C3 C8 N1 -45.0(10) . . . . ?
O21 C3 C8 K6 88.8(8) . . . 4_565 ?
O8 C7 C22 N4 23.7(9) . . . . ?
O23 C2 C5 N1 -129.9(7) . . . . ?
O20 C3 C8 N1 137.5(7) . . . . ?
O20 C3 C8 K6 -88.7(8) . . . 4_565 ?
O14 C27 C31 N2 -13.5(10) . . . . ?
O16 C10 C26 N6 -32.6(10) . . . . ?
O24 C25 C28 N3 19.9(11) . . . . ?
O10 C19 C24 N5 22.9(10) . . . . ?
O15 C27 C31 N2 166.3(7) . . . . ?
N1 C14 C16 N3 -66.6(9) . . . . ?
N1 C14 C16 K6 92.9(6) . . . 4_565 ?
O9 C7 C22 N4 -158.3(7) . . . . ?
N2 C11 C23 K4 122.3(15) . . . . ?
N2 C11 C23 O18 -7.1(10) . . . . ?
N2 C11 C23 O19 175.4(7) . . . . ?
N2 C18 C20 N6 -62.0(9) . . . . ?
N3 C17 C29 K4 -99.0(9) . . . . ?
N3 C17 C29 O26 -22.3(10) . . . . ?
N3 C17 C29 O27 160.1(7) . . . . ?
N4 C6 C30 N5 61.0(8) . . . . ?
N4 C12 C15 K2 -22.8(12) . . . 2_645 ?
N4 C12 C15 O6 23.0(10) . . . . ?
N4 C12 C15 O7 -160.0(7) . . . . ?
N5 C13 C21 O4 12.8(11) . . . . ?
N5 C13 C21 O5 -167.5(7) . . . . ?
N5 C13 C21 K6 -158.8(6) . . . . ?
N6 C4 C9 K1 -86.6(8) . . . . ?
N6 C4 C9 K2 30.5(11) . . . 2_645 ?
N6 C4 C9 O12 -18.3(10) . . . . ?
N6 C4 C9 O13 166.1(7) . . . . ?
O11 C19 C24 N5 -158.9(8) . . . . ?
C4 N6 C20 C18 -80.4(8) . . . . ?
C4 N6 C26 C10 169.5(6) . . . . ?
C5 N1 C8 C3 -78.9(8) . . . . ?
C5 N1 C8 K6 136.2(5) . . . 4_565 ?
C5 N1 C14 C16 161.2(6) . . . . ?
C5 N1 C14 K6 -134.1(5) . . . 4_565 ?
O31 C10 C26 N6 148.4(8) . . . . ?
C6 N4 C12 C15 -162.7(6) . . . . ?
C6 N4 C22 C7 72.6(8) . . . . ?
C8 N1 C5 C2 75.2(8) . . . . ?
C8 N1 C14 C16 -78.6(8) . . . . ?
C8 N1 C14 K6 -13.9(6) . . . 4_565 ?
C11 N2 C18 C20 -78.4(8) . . . . ?
C11 N2 C31 C27 164.6(7) . . . . ?
C12 N4 C6 C30 80.6(7) . . . . ?
C12 N4 C22 C7 -167.0(6) . . . . ?
C13 N5 C24 C19 80.4(8) . . . . ?
C13 N5 C30 C6 -158.6(6) . . . . ?
C14 N1 C5 C2 -162.9(6) . . . . ?
C14 N1 C8 C3 159.2(7) . . . . ?
C14 N1 C8 K6 14.3(6) . . . 4_565 ?
C16 N3 C17 C29 -79.2(8) . . . . ?
C16 N3 C28 C25 91.2(8) . . . . ?
O25 C25 C28 N3 -160.4(8) . . . . ?
C17 N3 C16 C14 168.0(7) . . . . ?
C17 N3 C16 K6 30.9(12) . . . 4_565 ?
C17 N3 C28 C25 -149.7(7) . . . . ?
C18 N2 C11 C23 154.9(6) . . . . ?
C18 N2 C31 C27 -74.1(8) . . . . ?
C20 N6 C4 C9 157.5(6) . . . . ?
C20 N6 C26 C10 -67.5(8) . . . . ?
C22 N4 C6 C30 -159.6(6) . . . . ?
C22 N4 C12 C15 77.4(8) . . . . ?
C24 N5 C13 C21 -163.9(7) . . . . ?
C24 N5 C13 K6 86.7(14) . . . . ?
C24 N5 C30 C6 82.0(8) . . . . ?
C26 N6 C4 C9 -80.9(8) . . . . ?
C26 N6 C20 C18 157.0(7) . . . . ?
C28 N3 C16 C14 -70.5(8) . . . . ?
C28 N3 C16 K6 152.4(8) . . . 4_565 ?
C28 N3 C17 C29 158.9(6) . . . . ?
C30 N5 C13 C21 76.2(8) . . . . ?
C30 N5 C13 K6 -33.2(16) . . . . ?
C30 N5 C24 C19 -160.6(6) . . . . ?
C31 N2 C11 C23 -83.5(8) . . . . ?
C31 N2 C18 C20 160.4(6) . . . . ?
K6 O7 C15 K2 -142.7(4) 3_756 . . 2_645 ?
K6 O7 C15 O6 -168.2(6) 3_756 . . . ?
K6 O7 C15 C12 15.0(10) 3_756 . . . ?
K6 O5 C21 O4 -167.2(6) . . . . ?
K6 O5 C21 C13 13.2(10) . . . . ?
K6 C13 C21 O4 171.6(7) . . . . ?
K6 C13 C21 O5 -8.8(7) . . . . ?
K6 C14 C16 N3 -159.5(7) 4_565 . . . ?

loop_
_smtbx_masks_void_nr
_smtbx_masks_void_average_x
_smtbx_masks_void_average_y
_smtbx_masks_void_average_z
_smtbx_masks_void_volume
_smtbx_masks_void_count_electrons
_smtbx_masks_void_content
1 0.196 0.386 0.125 79.1 23.7 '2.5 H2O'
2 -0.196 0.614 0.875 79.1 24.4 '2.5 H2O'
3 0.304 0.886 0.375 79.1 24.4 '2.5 H2O'
4 0.188 0.245 0.377 16.9 9.7 '1 H2O'
5 0.167 0.744 0.886 9.1 3.7 '1 H2O'
6 0.312 0.745 0.123 16.9 9.6 '0.5 H2O'
7 0.333 0.244 0.614 9.1 3.6 '1 H2O'
8 0.696 0.114 0.625 79.1 23.7 '2.5 H2O'
9 0.688 0.255 0.877 16.9 9.7 '0.5 H2O'
10 0.667 0.756 0.386 9.1 3.7 '1 H2O'
11 0.812 0.755 0.623 16.9 9.6 '1 H2O'
12 0.833 0.256 0.114 9.1 3.6 '0.5 H2O'
